data_7033982
loop_
_publ_author_name
'Li, Yingguo'
'Yu, Dawei'
'Dai, Zhongran'
'Zhang, Jinjin'
'Shao, Yongliang'
'Tang, Ning'
'Wu, Jincai'

_publ_section_title
;
 Bulky metallocavitands with a chiral cavity constructed by aluminum and
 magnesium atrane-likes: enantioselective recognition and separation of
 racemic alcohols.
;
_journal_issue 12
_journal_name_full 'Dalton transactions (Cambridge, England : 2003)'
_journal_page_first 5692
_journal_page_last 5702
_journal_paper_doi 10.1039/c4dt03848g
_journal_volume 44
_journal_year 2015
_chemical_formula_moiety '2(C96 H138 Al3 N3 O12), 5(C7 H8), 3(C2 H3 N) '
_chemical_formula_sum 'C233 H325 Al6 N9 O24'
_chemical_formula_weight 3797.92
_chemical_name_systematic
; 
 ? 
;
_space_group_crystal_system monoclinic
_space_group_IT_number 14
_space_group_name_Hall '-P 2ybc'
_space_group_name_H-M_alt 'P 1 21/c 1'
_symmetry_space_group_name_Hall '-P 2ybc'
_symmetry_space_group_name_H-M 'P 1 21/c 1'
_atom_sites_solution_hydrogens geom
_atom_sites_solution_primary direct
_atom_sites_solution_secondary difmap
_audit_creation_method SHELXL-97
_audit_update_record
;
2015-01-21 deposited with the CCDC.
2015-02-10 downloaded from the CCDC.
;
_cell_angle_alpha 90.00
_cell_angle_beta 101.677(3)
_cell_angle_gamma 90.00
_cell_formula_units_Z 2
_cell_length_a 18.9563(4)
_cell_length_b 16.2903(4)
_cell_length_c 38.5631(9)
_cell_measurement_temperature 293(2)
_cell_volume 11662.0(5)
_computing_data_collection
;
CrysAlisPro, Agilent Technologies,
Version 1.171.36.28 (release 01-02-2013 CrysAlis171 .NET)
(compiled Feb  1 2013,16:14:44)
;
_computing_data_reduction
;
CrysAlisPro, Agilent Technologies,
Version 1.171.36.28 (release 01-02-2013 CrysAlis171 .NET)
(compiled Feb  1 2013,16:14:44)
;
_computing_structure_refinement 'SHELXL-97 (Sheldrick, 1997)'
_computing_structure_solution 'SHELXS-97 (Sheldrick, 1990)'
_diffrn_ambient_temperature 293(2)
_diffrn_measured_fraction_theta_full 0.948
_diffrn_measured_fraction_theta_max 0.948
_diffrn_radiation_monochromator graphite
_diffrn_radiation_source 'fine-focus sealed tube'
_diffrn_radiation_type MoK\a
_diffrn_radiation_wavelength 0.71073
_diffrn_reflns_av_R_equivalents 0.0542
_diffrn_reflns_av_sigmaI/netI 0.0543
_diffrn_reflns_limit_h_max 21
_diffrn_reflns_limit_h_min -22
_diffrn_reflns_limit_k_max 19
_diffrn_reflns_limit_k_min -19
_diffrn_reflns_limit_l_max 45
_diffrn_reflns_limit_l_min -35
_diffrn_reflns_number 63923
_diffrn_reflns_theta_full 25.00
_diffrn_reflns_theta_max 25.00
_diffrn_reflns_theta_min 1.65
_exptl_absorpt_coefficient_mu 0.089
_exptl_absorpt_correction_T_max 0.9841
_exptl_absorpt_correction_T_min 0.9745
_exptl_absorpt_correction_type multi-scan
_exptl_absorpt_process_details
;
CrysAlisPro, Agilent Technologies,
Version 1.171.36.28 (release 01-02-2013 CrysAlis171 .NET)
(compiled Feb  1 2013,16:14:44)
Empirical absorption correction using spherical harmonics,
 implemented in SCALE3 ABSPACK scaling algorithm.
;
_exptl_crystal_colour colorless
_exptl_crystal_density_diffrn 1.082
_exptl_crystal_density_method 'not measured'
_exptl_crystal_description block
_exptl_crystal_F_000 4112
_exptl_crystal_size_max 0.29
_exptl_crystal_size_mid 0.21
_exptl_crystal_size_min 0.18
_refine_diff_density_max 0.715
_refine_diff_density_min -0.824
_refine_diff_density_rms 0.063
_refine_ls_extinction_method none
_refine_ls_goodness_of_fit_ref 0.984
_refine_ls_hydrogen_treatment constr
_refine_ls_matrix_type full
_refine_ls_number_parameters 1273
_refine_ls_number_reflns 19495
_refine_ls_number_restraints 55
_refine_ls_restrained_S_all 0.991
_refine_ls_R_factor_all 0.1032
_refine_ls_R_factor_gt 0.0795
_refine_ls_shift/su_max 0.000
_refine_ls_shift/su_mean 0.000
_refine_ls_structure_factor_coef Fsqd
_refine_ls_weighting_details 'calc w=1/[\s^2^(Fo^2^)+(0.1170P)^2^+14.1917P] where P=(Fo^2^+2Fc^2^)/3'
_refine_ls_weighting_scheme calc
_refine_ls_wR_factor_gt 0.1975
_refine_ls_wR_factor_ref 0.2275
_reflns_number_gt 14781
_reflns_number_total 19495
_reflns_threshold_expression >2sigma(I)
_cod_data_source_file c4dt03848g2.cif
_cod_data_source_block 0606_2
_cod_depositor_comments 'Adding full bibliography for 7033982--7033987.cif.'
_cod_database_code 7033982

loop_
_symmetry_equiv_pos_as_xyz
'x, y, z'
'-x, y+1/2, -z+1/2'
'-x, -y, -z'
'x, -y-1/2, z-1/2'

loop_
_atom_site_label
_atom_site_type_symbol
_atom_site_fract_x
_atom_site_fract_y
_atom_site_fract_z
_atom_site_U_iso_or_equiv
_atom_site_adp_type
_atom_site_occupancy
_atom_site_symmetry_multiplicity
_atom_site_calc_flag
_atom_site_refinement_flags
_atom_site_disorder_assembly
_atom_site_disorder_group
Al1 Al 0.23671(5) 0.18907(6) 0.21765(2) 0.0277(2) Uani 1 1 d . A 1
Al2 Al 0.28841(4) -0.10172(5) 0.16863(2) 0.02538(19) Uani 1 1 d . A 1
Al3 Al 0.39358(4) 0.16521(5) 0.11770(2) 0.0264(2) Uani 1 1 d . A 1
N1 N 0.17392(13) 0.11482(15) 0.24608(6) 0.0275(5) Uani 1 1 d . A 1
N2 N 0.34569(13) -0.15620(15) 0.13321(6) 0.0281(5) Uani 1 1 d . A 1
N3 N 0.39059(16) 0.29372(17) 0.12309(8) 0.0383(6) Uani 1 1 d . A 1
O1 O 0.16034(11) 0.24172(14) 0.19675(6) 0.0346(5) Uani 1 1 d . A 1
O2 O 0.29041(11) 0.22545(14) 0.25642(6) 0.0345(5) Uani 1 1 d . A 1
O3 O 0.25719(11) 0.08908(13) 0.20095(6) 0.0329(5) Uani 1 1 d . A 1
O4 O 0.23808(11) -0.04574(12) 0.19874(6) 0.0302(4) Uani 1 1 d . A 1
O5 O 0.20640(11) -0.13432(14) 0.14304(6) 0.0329(5) Uani 1 1 d . A 1
O6 O 0.33433(11) -0.15704(13) 0.20469(5) 0.0316(5) Uani 1 1 d . A 1
O7 O 0.33003(11) -0.00736(13) 0.15510(5) 0.0305(4) Uani 1 1 d . A 1
O8 O 0.39123(10) 0.04980(12) 0.11783(5) 0.0278(4) Uani 1 1 d . A 1
O9 O 0.33714(13) 0.16913(14) 0.07638(6) 0.0371(5) Uani 1 1 d . A 1
O10 O 0.48619(11) 0.16444(14) 0.11959(6) 0.0359(5) Uani 1 1 d . A 1
O11 O 0.35344(11) 0.17042(13) 0.15760(5) 0.0315(5) Uani 1 1 d . A 1
O12 O 0.29334(13) 0.24456(13) 0.19032(6) 0.0369(5) Uani 1 1 d . A 1
C1 C 0.08965(17) 0.22040(19) 0.18813(8) 0.0328(6) Uani 1 1 d . A 1
C2 C 0.04675(19) 0.2469(2) 0.15566(9) 0.0384(7) Uani 1 1 d . A 1
C3 C -0.02397(19) 0.2197(2) 0.14777(9) 0.0424(8) Uani 1 1 d . A 1
H3 H -0.0526 0.2361 0.1264 0.051 Uiso 1 1 calc R A 1
C4 C -0.05484(18) 0.1695(2) 0.16992(9) 0.0419(8) Uani 1 1 d . A 1
C5 C -0.01221(17) 0.1482(2) 0.20224(9) 0.0374(7) Uani 1 1 d . A 1
H5 H -0.0316 0.1162 0.2180 0.045 Uiso 1 1 calc R A 1
C6 C 0.05937(16) 0.1739(2) 0.21167(8) 0.0330(6) Uani 1 1 d . A 1
C7 C 0.10320(16) 0.1542(2) 0.24767(8) 0.0342(7) Uani 1 1 d . A 1
H7A H 0.1120 0.2044 0.2614 0.041 Uiso 1 1 calc R A 1
H7B H 0.0758 0.1176 0.2598 0.041 Uiso 1 1 calc R A 1
C8 C 0.0784(2) 0.3007(3) 0.12945(10) 0.0507(9) Uani 1 1 d . A 1
C9 C 0.1303(3) 0.2485(3) 0.11333(11) 0.0679(13) Uani 1 1 d . A 1
H9A H 0.1054 0.2013 0.1021 0.102 Uiso 1 1 calc R A 1
H9B H 0.1696 0.2311 0.1317 0.102 Uiso 1 1 calc R A 1
H9C H 0.1486 0.2803 0.0961 0.102 Uiso 1 1 calc R A 1
C10 C 0.1175(2) 0.3765(3) 0.14757(11) 0.0555(10) Uani 1 1 d . A 1
H10A H 0.0844 0.4090 0.1576 0.083 Uiso 1 1 calc R A 1
H10B H 0.1357 0.4086 0.1305 0.083 Uiso 1 1 calc R A 1
H10C H 0.1567 0.3593 0.1660 0.083 Uiso 1 1 calc R A 1
C11 C 0.0182(3) 0.3335(4) 0.09952(14) 0.0874(19) Uani 1 1 d . A 1
H11A H -0.0146 0.3664 0.1095 0.131 Uiso 1 1 calc R A 1
H11B H -0.0073 0.2882 0.0869 0.131 Uiso 1 1 calc R A 1
H11C H 0.0391 0.3663 0.0835 0.131 Uiso 1 1 calc R A 1
C12 C -0.13315(18) 0.1384(3) 0.15770(11) 0.0496(9) Uani 1 1 d . A 1
C13 C -0.1363(2) 0.0818(3) 0.12588(13) 0.0657(12) Uani 1 1 d . A 1
H13A H -0.1198 0.1109 0.1074 0.099 Uiso 1 1 calc R A 1
H13B H -0.1850 0.0640 0.1175 0.099 Uiso 1 1 calc R A 1
H13C H -0.1060 0.0349 0.1328 0.099 Uiso 1 1 calc R A 1
C14 C -0.1593(2) 0.0914(3) 0.18659(13) 0.0641(12) Uani 1 1 d . A 1
H14A H -0.1576 0.1265 0.2068 0.096 Uiso 1 1 calc R A 1
H14B H -0.1290 0.0445 0.1933 0.096 Uiso 1 1 calc R A 1
H14C H -0.2080 0.0736 0.1780 0.096 Uiso 1 1 calc R A 1
C15 C -0.1831(2) 0.2121(3) 0.14695(14) 0.0691(13) Uani 1 1 d . A 1
H15A H -0.1672 0.2425 0.1286 0.104 Uiso 1 1 calc R A 1
H15B H -0.1821 0.2470 0.1671 0.104 Uiso 1 1 calc R A 1
H15C H -0.2314 0.1931 0.1384 0.104 Uiso 1 1 calc R A 1
C16 C 0.27470(17) 0.2382(2) 0.28858(8) 0.0336(6) Uani 1 1 d . A 1
C17 C 0.29636(19) 0.3106(2) 0.30743(9) 0.0409(7) Uani 1 1 d . A 1
C18 C 0.2768(2) 0.3206(2) 0.33993(10) 0.0516(9) Uani 1 1 d . A 1
H18 H 0.2905 0.3687 0.3524 0.062 Uiso 1 1 calc R A 1
C19 C 0.2380(3) 0.2631(2) 0.35485(10) 0.0539(10) Uani 1 1 d . A 1
C20 C 0.2180(2) 0.1911(2) 0.33565(9) 0.0440(8) Uani 1 1 d . A 1
H20 H 0.1920 0.1512 0.3450 0.053 Uiso 1 1 calc R A 1
C21 C 0.23610(17) 0.1780(2) 0.30310(8) 0.0348(7) Uani 1 1 d . A 1
C22 C 0.21650(16) 0.0998(2) 0.28260(8) 0.0321(6) Uani 1 1 d . A 1
H22A H 0.2603 0.0704 0.2810 0.039 Uiso 1 1 calc R A 1
H22B H 0.1887 0.0652 0.2953 0.039 Uiso 1 1 calc R A 1
C23 C 0.3412(2) 0.3753(2) 0.29213(10) 0.0431(8) Uani 1 1 d . A 1
C24 C 0.2948(2) 0.4155(2) 0.25880(11) 0.0479(8) Uani 1 1 d . A 1
H24A H 0.2530 0.4402 0.2649 0.072 Uiso 1 1 calc R A 1
H24B H 0.2802 0.3744 0.2410 0.072 Uiso 1 1 calc R A 1
H24C H 0.3226 0.4568 0.2499 0.072 Uiso 1 1 calc R A 1
C25 C 0.4083(2) 0.3353(3) 0.28345(13) 0.0577(11) Uani 1 1 d . A 1
H25A H 0.4359 0.3759 0.2740 0.087 Uiso 1 1 calc R A 1
H25B H 0.3943 0.2926 0.2663 0.087 Uiso 1 1 calc R A 1
H25C H 0.4370 0.3124 0.3046 0.087 Uiso 1 1 calc R A 1
C26 C 0.3660(3) 0.4451(3) 0.31874(12) 0.0675(13) Uani 1 1 d . A 1
H26A H 0.3246 0.4714 0.3247 0.101 Uiso 1 1 calc R A 1
H26B H 0.3931 0.4846 0.3084 0.101 Uiso 1 1 calc R A 1
H26C H 0.3957 0.4230 0.3398 0.101 Uiso 1 1 calc R A 1
C27 C 0.2155(3) 0.2767(3) 0.39015(11) 0.0693(14) Uani 1 1 d . A 1
C28 C 0.2463(7) 0.3598(5) 0.4070(2) 0.166(5) Uani 1 1 d . A 1
H28A H 0.2977 0.3604 0.4093 0.249 Uiso 1 1 calc R A 1
H28B H 0.2348 0.3655 0.4300 0.249 Uiso 1 1 calc R A 1
H28C H 0.2255 0.4044 0.3922 0.249 Uiso 1 1 calc R A 1
C29 C 0.2533(3) 0.2136(5) 0.41706(12) 0.0912(19) Uani 1 1 d . A 1
H29A H 0.3045 0.2182 0.4193 0.137 Uiso 1 1 calc R A 1
H29B H 0.2381 0.1594 0.4091 0.137 Uiso 1 1 calc R A 1
H29C H 0.2409 0.2237 0.4396 0.137 Uiso 1 1 calc R A 1
C30 C 0.1380(4) 0.2717(7) 0.38601(17) 0.141(4) Uani 1 1 d . A 1
H30A H 0.1249 0.2805 0.4085 0.212 Uiso 1 1 calc R A 1
H30B H 0.1219 0.2184 0.3772 0.212 Uiso 1 1 calc R A 1
H30C H 0.1157 0.3129 0.3696 0.212 Uiso 1 1 calc R A 1
C31 C 0.16355(16) 0.03611(19) 0.22700(8) 0.0313(6) Uani 1 1 d . A 1
H31A H 0.1179 0.0363 0.2102 0.038 Uiso 1 1 calc R A 1
H31B H 0.1629 -0.0085 0.2436 0.038 Uiso 1 1 calc R A 1
C32 C 0.22440(15) 0.02414(19) 0.20780(8) 0.0293(6) Uani 1 1 d . A 1
C33 C 0.18663(15) -0.15269(19) 0.10866(8) 0.0309(6) Uani 1 1 d . A 1
C34 C 0.11813(16) -0.1289(2) 0.08896(9) 0.0370(7) Uani 1 1 d . A 1
C35 C 0.10235(17) -0.1476(2) 0.05323(9) 0.0403(8) Uani 1 1 d . A 1
H35 H 0.0580 -0.1310 0.0401 0.048 Uiso 1 1 calc R A 1
C36 C 0.14910(18) -0.1900(2) 0.03546(9) 0.0377(7) Uani 1 1 d . A 1
C37 C 0.21469(17) -0.2146(2) 0.05599(9) 0.0349(7) Uani 1 1 d . A 1
H37 H 0.2469 -0.2435 0.0454 0.042 Uiso 1 1 calc R A 1
C38 C 0.23323(16) -0.19703(19) 0.09181(8) 0.0315(6) Uani 1 1 d . A 1
C39 C 0.30446(16) -0.22566(19) 0.11352(9) 0.0324(6) Uani 1 1 d . A 1
H39A H 0.2958 -0.2671 0.1302 0.039 Uiso 1 1 calc R A 1
H39B H 0.3328 -0.2505 0.0980 0.039 Uiso 1 1 calc R A 1
C40 C 0.06373(19) -0.0834(3) 0.10704(10) 0.0539(10) Uani 1 1 d . A 1
C41 C 0.0930(2) -0.0003(3) 0.12162(12) 0.0663(13) Uani 1 1 d . A 1
H41A H 0.1039 0.0326 0.1027 0.099 Uiso 1 1 calc R A 1
H41B H 0.1361 -0.0083 0.1393 0.099 Uiso 1 1 calc R A 1
H41C H 0.0576 0.0271 0.1320 0.099 Uiso 1 1 calc R A 1
C42 C -0.0076(2) -0.0684(4) 0.08036(12) 0.0826(18) Uani 1 1 d . A 1
H42A H -0.0270 -0.1200 0.0708 0.124 Uiso 1 1 calc R A 1
H42B H 0.0013 -0.0340 0.0615 0.124 Uiso 1 1 calc R A 1
H42C H -0.0414 -0.0420 0.0922 0.124 Uiso 1 1 calc R A 1
C43 C 0.0466(2) -0.1352(4) 0.13703(12) 0.0774(17) Uani 1 1 d . A 1
H43A H 0.0282 -0.1875 0.1279 0.116 Uiso 1 1 calc R A 1
H43B H 0.0112 -0.1077 0.1474 0.116 Uiso 1 1 calc R A 1
H43C H 0.0897 -0.1432 0.1547 0.116 Uiso 1 1 calc R A 1
C44 C 0.1300(2) -0.2095(3) -0.00409(10) 0.0466(8) Uani 1 1 d . A 1
C45 C 0.1901(3) -0.1787(4) -0.02230(12) 0.0728(14) Uani 1 1 d . A 1
H45A H 0.1778 -0.1911 -0.0471 0.109 Uiso 1 1 calc R A 1
H45B H 0.2346 -0.2053 -0.0120 0.109 Uiso 1 1 calc R A 1
H45C H 0.1955 -0.1204 -0.0191 0.109 Uiso 1 1 calc R A 1
C46 C 0.0601(3) -0.1672(3) -0.02319(11) 0.0682(13) Uani 1 1 d . A 1
H46A H 0.0507 -0.1815 -0.0478 0.102 Uiso 1 1 calc R A 1
H46B H 0.0653 -0.1088 -0.0207 0.102 Uiso 1 1 calc R A 1
H46C H 0.0206 -0.1851 -0.0129 0.102 Uiso 1 1 calc R A 1
C47 C 0.1232(3) -0.3025(3) -0.00938(12) 0.0656(12) Uani 1 1 d . A 1
H47A H 0.1112 -0.3146 -0.0342 0.098 Uiso 1 1 calc R A 1
H47B H 0.0860 -0.3230 0.0019 0.098 Uiso 1 1 calc R A 1
H47C H 0.1681 -0.3283 0.0009 0.098 Uiso 1 1 calc R A 1
C48 C 0.37502(15) -0.22484(19) 0.20834(8) 0.0294(6) Uani 1 1 d . A 1
C49 C 0.37924(15) -0.2762(2) 0.23830(8) 0.0320(6) Uani 1 1 d . A 1
C50 C 0.42499(16) -0.3433(2) 0.24128(9) 0.0348(7) Uani 1 1 d . A 1
H50 H 0.4286 -0.3767 0.2611 0.042 Uiso 1 1 calc R A 1
C51 C 0.46645(15) -0.3642(2) 0.21601(9) 0.0342(7) Uani 1 1 d . A 1
C52 C 0.45922(15) -0.3134(2) 0.18640(8) 0.0329(6) Uani 1 1 d . A 1
H52 H 0.4844 -0.3259 0.1687 0.039 Uiso 1 1 calc R A 1
C53 C 0.41499(15) -0.24434(19) 0.18273(8) 0.0299(6) Uani 1 1 d . A 1
C54 C 0.41761(15) -0.18406(19) 0.15338(8) 0.0305(6) Uani 1 1 d . A 1
H54A H 0.4447 -0.1362 0.1635 0.037 Uiso 1 1 calc R A 1
H54B H 0.4437 -0.2090 0.1369 0.037 Uiso 1 1 calc R A 1
C55 C 0.33457(18) -0.2566(2) 0.26651(9) 0.0396(7) Uani 1 1 d . A 1
C56 C 0.25408(19) -0.2613(3) 0.24973(12) 0.0543(10) Uani 1 1 d . A 1
H56A H 0.2430 -0.3149 0.2397 0.081 Uiso 1 1 calc R A 1
H56B H 0.2426 -0.2207 0.2314 0.081 Uiso 1 1 calc R A 1
H56C H 0.2263 -0.2514 0.2675 0.081 Uiso 1 1 calc R A 1
C57 C 0.3535(2) -0.1718(2) 0.28259(9) 0.0489(9) Uani 1 1 d . A 1
H57A H 0.4039 -0.1698 0.2930 0.073 Uiso 1 1 calc R A 1
H57B H 0.3260 -0.1616 0.3005 0.073 Uiso 1 1 calc R A 1
H57C H 0.3423 -0.1309 0.2644 0.073 Uiso 1 1 calc R A 1
C58 C 0.3496(2) -0.3188(3) 0.29735(11) 0.0545(10) Uani 1 1 d . A 1
H58A H 0.3383 -0.3732 0.2883 0.082 Uiso 1 1 calc R A 1
H58B H 0.3202 -0.3057 0.3142 0.082 Uiso 1 1 calc R A 1
H58C H 0.3995 -0.3161 0.3087 0.082 Uiso 1 1 calc R A 1
C59 C 0.51653(18) -0.4392(2) 0.22178(9) 0.0403(7) Uani 1 1 d . A 1
C60 C 0.5645(2) -0.4433(3) 0.19420(14) 0.0622(12) Uani 1 1 d . A 1
H60A H 0.5936 -0.3946 0.1958 0.093 Uiso 1 1 calc R A 1
H60B H 0.5348 -0.4470 0.1709 0.093 Uiso 1 1 calc R A 1
H60C H 0.5951 -0.4907 0.1986 0.093 Uiso 1 1 calc R A 1
C61 C 0.4712(2) -0.5165(2) 0.21870(14) 0.0592(11) Uani 1 1 d . A 1
H61A H 0.4402 -0.5186 0.1957 0.089 Uiso 1 1 calc R A 1
H61B H 0.4426 -0.5162 0.2366 0.089 Uiso 1 1 calc R A 1
H61C H 0.5022 -0.5637 0.2218 0.089 Uiso 1 1 calc R A 1
C62 C 0.5665(3) -0.4340(4) 0.25797(14) 0.0826(17) Uani 1 1 d . A 1
H62A H 0.5946 -0.3847 0.2594 0.124 Uiso 1 1 calc R A 1
H62B H 0.5980 -0.4807 0.2613 0.124 Uiso 1 1 calc R A 1
H62C H 0.5384 -0.4333 0.2761 0.124 Uiso 1 1 calc R A 1
C63 C 0.35897(16) -0.08982(18) 0.10935(8) 0.0281(6) Uani 1 1 d . A 1
H63A H 0.3209 -0.0888 0.0883 0.034 Uiso 1 1 calc R A 1
H63B H 0.4044 -0.0988 0.1021 0.034 Uiso 1 1 calc R A 1
C64 C 0.36097(14) -0.00952(18) 0.12897(8) 0.0272(6) Uani 1 1 d . A 1
C65 C 0.29131(18) 0.2255(2) 0.05839(9) 0.0400(8) Uani 1 1 d . A 1
C66 C 0.23140(19) 0.1999(3) 0.03306(9) 0.0468(9) Uani 1 1 d . A 1
C67 C 0.1856(2) 0.2621(4) 0.01590(12) 0.0700(15) Uani 1 1 d . A 1
H67 H 0.1455 0.2462 -0.0009 0.084 Uiso 1 1 calc R A 1
C68 C 0.1958(3) 0.3439(4) 0.02218(16) 0.0816(19) Uani 1 1 d . A 1
C69 C 0.2568(3) 0.3667(3) 0.04699(14) 0.0709(15) Uani 1 1 d . A 1
H69 H 0.2656 0.4222 0.0517 0.085 Uiso 1 1 calc R A 1
C70 C 0.3049(2) 0.3091(2) 0.06498(11) 0.0487(9) Uani 1 1 d . A 1
C71 C 0.3742(2) 0.3369(2) 0.08806(10) 0.0476(9) Uani 1 1 d . A 1
H71A H 0.4133 0.3273 0.0758 0.057 Uiso 1 1 calc R A 1
H71B H 0.3716 0.3955 0.0921 0.057 Uiso 1 1 calc R A 1
C72 C 0.2175(2) 0.1086(3) 0.02446(10) 0.0540(10) Uani 1 1 d . A 1
C73 C 0.2818(2) 0.0701(4) 0.01147(14) 0.089(2) Uani 1 1 d . A 1
H73A H 0.2894 0.0987 -0.0092 0.133 Uiso 1 1 calc R A 1
H73B H 0.2718 0.0133 0.0058 0.133 Uiso 1 1 calc R A 1
H73C H 0.3243 0.0742 0.0298 0.133 Uiso 1 1 calc R A 1
C74 C 0.2053(3) 0.0630(3) 0.05741(12) 0.0604(11) Uani 1 1 d . A 1
H74A H 0.2465 0.0704 0.0763 0.091 Uiso 1 1 calc R A 1
H74B H 0.1986 0.0056 0.0522 0.091 Uiso 1 1 calc R A 1
H74C H 0.1633 0.0845 0.0645 0.091 Uiso 1 1 calc R A 1
C75 C 0.1502(2) 0.0945(5) -0.00456(13) 0.0864(19) Uani 1 1 d . A 1
H75A H 0.1557 0.1223 -0.0258 0.130 Uiso 1 1 calc R A 1
H75B H 0.1086 0.1157 0.0032 0.130 Uiso 1 1 calc R A 1
H75C H 0.1440 0.0368 -0.0092 0.130 Uiso 1 1 calc R A 1
C76 C 0.1442(3) 0.4103(4) 0.00333(18) 0.114(2) Uani 1 1 d DU A 1
C77 C 0.1827(3) 0.4645(3) -0.01818(13) 0.0700(13) Uani 1 1 d U A 1
H77A H 0.2000 0.4320 -0.0355 0.105 Uiso 1 1 calc R A 1
H77B H 0.2228 0.4905 -0.0029 0.105 Uiso 1 1 calc R A 1
H77C H 0.1502 0.5056 -0.0299 0.105 Uiso 1 1 calc R A 1
C78 C 0.0794(4) 0.3737(6) -0.0209(3) 0.185(4) Uani 1 1 d U A 1
H78A H 0.0506 0.4169 -0.0336 0.278 Uiso 1 1 calc R A 1
H78B H 0.0513 0.3435 -0.0072 0.278 Uiso 1 1 calc R A 1
H78C H 0.0951 0.3375 -0.0375 0.278 Uiso 1 1 calc R A 1
C79 C 0.1193(6) 0.4644(6) 0.0312(2) 0.201(4) Uani 1 1 d DU A 1
H79A H 0.0943 0.4311 0.0454 0.301 Uiso 0.50 1 calc PR A 1
H79B H 0.0875 0.5063 0.0196 0.301 Uiso 0.50 1 calc PR A 1
H79C H 0.1604 0.4894 0.0461 0.301 Uiso 0.50 1 calc PR A 1
H79D H 0.1338 0.5201 0.0286 0.301 Uiso 0.50 1 calc PR A 1
H79E H 0.1406 0.4449 0.0545 0.301 Uiso 0.50 1 calc PR A 1
H79F H 0.0677 0.4618 0.0280 0.301 Uiso 0.50 1 calc PR A 1
C80 C 0.53018(17) 0.2238(2) 0.11231(9) 0.0383(7) Uani 1 1 d . A 1
C81 C 0.58393(17) 0.2071(2) 0.09243(9) 0.0406(8) Uani 1 1 d . A 1
C82 C 0.62943(18) 0.2720(3) 0.08789(9) 0.0459(9) Uani 1 1 d . A 1
H82 H 0.6656 0.2617 0.0754 0.055 Uiso 1 1 calc R A 1
C83 C 0.6244(2) 0.3510(3) 0.10083(10) 0.0518(10) Uani 1 1 d . A 1
C84 C 0.5688(2) 0.3659(3) 0.11869(10) 0.0530(10) Uani 1 1 d . A 1
H84 H 0.5622 0.4186 0.1268 0.064 Uiso 1 1 calc R A 1
C85 C 0.5229(2) 0.3030(2) 0.12458(9) 0.0456(9) Uani 1 1 d . A 1
C86 C 0.4629(2) 0.3202(2) 0.14398(10) 0.0499(10) Uani 1 1 d . A 1
H86A H 0.4727 0.2916 0.1665 0.060 Uiso 1 1 calc R A 1
H86B H 0.4617 0.3786 0.1488 0.060 Uiso 1 1 calc R A 1
C87 C 0.59048(18) 0.1218(2) 0.07660(10) 0.0448(8) Uani 1 1 d . A 1
C88 C 0.5201(2) 0.1005(3) 0.05034(11) 0.0528(9) Uani 1 1 d . A 1
H88A H 0.5107 0.1414 0.0321 0.079 Uiso 1 1 calc R A 1
H88B H 0.4809 0.0990 0.0627 0.079 Uiso 1 1 calc R A 1
H88C H 0.5249 0.0478 0.0399 0.079 Uiso 1 1 calc R A 1
C89 C 0.6071(2) 0.0578(3) 0.10604(11) 0.0565(10) Uani 1 1 d . A 1
H89A H 0.5698 0.0586 0.1196 0.085 Uiso 1 1 calc R A 1
H89B H 0.6525 0.0703 0.1212 0.085 Uiso 1 1 calc R A 1
H89C H 0.6092 0.0044 0.0958 0.085 Uiso 1 1 calc R A 1
C90 C 0.6516(2) 0.1178(3) 0.05585(12) 0.0592(11) Uani 1 1 d . A 1
H90A H 0.6429 0.1574 0.0370 0.089 Uiso 1 1 calc R A 1
H90B H 0.6533 0.0638 0.0461 0.089 Uiso 1 1 calc R A 1
H90C H 0.6966 0.1296 0.0715 0.089 Uiso 1 1 calc R A 1
C91 C 0.6756(2) 0.4214(3) 0.09545(11) 0.0598(11) Uani 1 1 d . A 1
C92 C 0.7129(4) 0.4555(4) 0.13158(15) 0.102(2) Uani 1 1 d . A 1
H92A H 0.7391 0.4123 0.1455 0.154 Uiso 1 1 calc R A 1
H92B H 0.6773 0.4770 0.1436 0.154 Uiso 1 1 calc R A 1
H92C H 0.7455 0.4984 0.1283 0.154 Uiso 1 1 calc R A 1
C93 C 0.6338(3) 0.4870(3) 0.07270(18) 0.0860(17) Uani 1 1 d . A 1
H93A H 0.5959 0.5067 0.0837 0.129 Uiso 1 1 calc R A 1
H93B H 0.6133 0.4646 0.0498 0.129 Uiso 1 1 calc R A 1
H93C H 0.6654 0.5315 0.0700 0.129 Uiso 1 1 calc R A 1
C94 C 0.7353(3) 0.3914(4) 0.07718(16) 0.0795(16) Uani 1 1 d . A 1
H94A H 0.7628 0.3494 0.0913 0.119 Uiso 1 1 calc R A 1
H94B H 0.7664 0.4365 0.0745 0.119 Uiso 1 1 calc R A 1
H94C H 0.7143 0.3696 0.0543 0.119 Uiso 1 1 calc R A 1
C95 C 0.3345(2) 0.3114(2) 0.14395(11) 0.0469(9) Uani 1 1 d . A 1
H95A H 0.2890 0.3236 0.1282 0.056 Uiso 1 1 calc R A 1
H95B H 0.3485 0.3585 0.1592 0.056 Uiso 1 1 calc R A 1
C96 C 0.32698(17) 0.2363(2) 0.16603(8) 0.0333(7) Uani 1 1 d . A 1
C113 C 0.3880(6) 0.6953(9) 0.0176(3) 0.079(4) Uani 0.454(10) 1 d P B 1
H11D H 0.3674 0.7401 0.0028 0.119 Uiso 0.454(10) 1 calc PR B 1
H11E H 0.3516 0.6702 0.0281 0.119 Uiso 0.454(10) 1 calc PR B 1
H11F H 0.4070 0.6554 0.0036 0.119 Uiso 0.454(10) 1 calc PR B 1
C114 C 0.4461(4) 0.7260(6) 0.0456(2) 0.054(3) Uani 0.454(10) 1 d PG B 1
C119 C 0.4845(5) 0.6726(5) 0.0706(2) 0.057(3) Uani 0.454(10) 1 d PG B 1
H119 H 0.4722 0.6173 0.0701 0.068 Uiso 0.454(10) 1 calc PR B 1
C118 C 0.5412(6) 0.7019(8) 0.0962(2) 0.085(8) Uani 0.454(10) 1 d PG B 1
H118 H 0.5669 0.6661 0.1129 0.102 Uiso 0.454(10) 1 calc PR B 1
C117 C 0.5595(5) 0.7846(9) 0.0969(3) 0.127(12) Uani 0.454(10) 1 d PG B 1
H117 H 0.5975 0.8042 0.1140 0.153 Uiso 0.454(10) 1 calc PR B 1
C116 C 0.5211(6) 0.8380(6) 0.0719(3) 0.087(5) Uani 0.454(10) 1 d PG B 1
H116 H 0.5334 0.8933 0.0723 0.104 Uiso 0.454(10) 1 calc PR B 1
C115 C 0.4644(6) 0.8087(6) 0.0462(3) 0.064(4) Uani 0.454(10) 1 d PG B 1
H115 H 0.4387 0.8444 0.0295 0.077 Uiso 0.454(10) 1 calc PR B 1
C120 C 0.3626(8) 0.6179(10) 0.0406(4) 0.124(6) Uani 0.546(10) 1 d P B 2
H12A H 0.3308 0.6468 0.0221 0.186 Uiso 0.546(10) 1 calc PR B 2
H12B H 0.3367 0.6015 0.0584 0.186 Uiso 0.546(10) 1 calc PR B 2
H12C H 0.3813 0.5702 0.0310 0.186 Uiso 0.546(10) 1 calc PR B 2
C122 C 0.4293(5) 0.7525(6) 0.0447(2) 0.090(6) Uani 0.546(10) 1 d PG B 2
H122 H 0.3943 0.7730 0.0262 0.108 Uiso 0.546(10) 1 calc PR B 2
C123 C 0.4874(6) 0.8014(6) 0.0600(3) 0.088(5) Uani 0.546(10) 1 d PG B 2
H123 H 0.4913 0.8546 0.0518 0.106 Uiso 0.546(10) 1 calc PR B 2
C124 C 0.5397(5) 0.7708(8) 0.0875(3) 0.117(7) Uani 0.546(10) 1 d PG B 2
H124 H 0.5786 0.8035 0.0977 0.140 Uiso 0.546(10) 1 calc PR B 2
C125 C 0.5340(5) 0.6912(9) 0.0997(2) 0.120(10) Uani 0.546(10) 1 d PG B 2
H125 H 0.5690 0.6707 0.1181 0.144 Uiso 0.546(10) 1 calc PR B 2
C126 C 0.4759(5) 0.6423(6) 0.0843(2) 0.087(4) Uani 0.546(10) 1 d PG B 2
H126 H 0.4721 0.5891 0.0925 0.105 Uiso 0.546(10) 1 calc PR B 2
C121 C 0.4236(4) 0.6730(6) 0.0568(2) 0.068(3) Uani 0.546(10) 1 d PG B 2
C99 C -0.0739(12) 0.4967(14) 0.1702(6) 0.183(9) Uiso 0.50 1 d PD C 1
H99A H -0.1091 0.5291 0.1788 0.274 Uiso 0.50 1 calc PR C 1
H99B H -0.0487 0.4625 0.1890 0.274 Uiso 0.50 1 calc PR C 1
H99C H -0.0975 0.4629 0.1509 0.274 Uiso 0.50 1 calc PR C 1
C107 C 0.0822(10) 0.6535(12) 0.1347(6) 0.33(2) Uiso 0.50 1 d PGD C 1
H10F H 0.1161 0.6867 0.1271 0.398 Uiso 0.50 1 calc PR C 1
C108 C 0.0760(12) 0.6545(13) 0.1700(6) 0.30(2) Uiso 0.50 1 d PGD C 1
H10D H 0.1057 0.6884 0.1860 0.363 Uiso 0.50 1 calc PR C 1
C109 C 0.0253(12) 0.6050(13) 0.1812(4) 0.237(14) Uiso 0.50 1 d PGD C 1
H10E H 0.0211 0.6057 0.2048 0.284 Uiso 0.50 1 calc PR C 1
C110 C -0.0192(9) 0.5544(10) 0.1572(4) 0.287(18) Uiso 0.50 1 d PGD C 1
C111 C -0.0130(10) 0.5534(11) 0.1219(4) 0.186(10) Uiso 0.50 1 d PGD C 1
H111 H -0.0427 0.5196 0.1058 0.223 Uiso 0.50 1 calc PR C 1
C112 C 0.0377(11) 0.6030(12) 0.1106(5) 0.177(9) Uiso 0.50 1 d PGD C 1
H11G H 0.0419 0.6023 0.0870 0.213 Uiso 0.50 1 calc PR C 1
C106 C 0.1071(5) 0.6242(7) 0.1013(4) 0.086(3) Uani 0.50 1 d PU D 3
H10G H 0.1024 0.6656 0.0833 0.129 Uiso 0.50 1 calc PR D 3
H10H H 0.0932 0.6466 0.1219 0.129 Uiso 0.50 1 calc PR D 3
H10I H 0.0766 0.5785 0.0927 0.129 Uiso 0.50 1 calc PR D 3
C100 C 0.2944(4) 0.5656(5) 0.15730(14) 0.063(3) Uani 0.50 1 d PGU D 3
H10J H 0.3153 0.5604 0.1812 0.075 Uiso 0.50 1 calc PR D 3
C101 C 0.3355(3) 0.5531(5) 0.1317(2) 0.059(2) Uani 0.50 1 d PGU D 3
H10K H 0.3840 0.5396 0.1385 0.070 Uiso 0.50 1 calc PR D 3
C102 C 0.3041(3) 0.5609(4) 0.09605(18) 0.062(2) Uani 0.50 1 d PGU D 3
H10L H 0.3317 0.5526 0.0789 0.074 Uiso 0.50 1 calc PR D 3
C103 C 0.2316(3) 0.5811(4) 0.08593(13) 0.0589(19) Uani 0.50 1 d PGU D 3
H10M H 0.2107 0.5863 0.0620 0.071 Uiso 0.50 1 calc PR D 3
C104 C 0.1905(2) 0.5936(4) 0.11149(16) 0.0593(19) Uani 0.50 1 d PGU D 3
C105 C 0.2219(3) 0.5859(5) 0.14717(14) 0.064(2) Uani 0.50 1 d PGU D 3
H10N H 0.1943 0.5942 0.1643 0.077 Uiso 0.50 1 calc PR D 3
N5 N 0.3096(10) 0.5331(9) 0.1205(4) 0.113(5) Uani 0.50 1 d P E 4
C137 C 0.2939(11) 0.5447(9) 0.1449(4) 0.082(5) Uani 0.50 1 d P E 4
C138 C 0.2683(7) 0.5629(9) 0.1777(3) 0.084(3) Uani 0.50 1 d P E 4
H13G H 0.3041 0.5943 0.1933 0.127 Uiso 0.50 1 calc PR E 4
H13H H 0.2598 0.5124 0.1890 0.127 Uiso 0.50 1 calc PR E 4
H13I H 0.2243 0.5937 0.1720 0.127 Uiso 0.50 1 calc PR E 4
N4 N 0.4286(11) 0.4609(9) 0.0258(4) 0.330(14) Uani 1 1 d D . .
C135 C 0.4362(9) 0.4001(12) 0.0126(4) 0.234(11) Uani 1 1 d D . .
C136 C 0.4057(8) 0.3216(12) 0.0002(3) 0.351(18) Uani 1 1 d D . .
H13D H 0.3547 0.3226 -0.0009 0.527 Uiso 1 1 calc R . .
H13E H 0.4271 0.2793 0.0163 0.527 Uiso 1 1 calc R . .
H13F H 0.4151 0.3107 -0.0229 0.527 Uiso 1 1 calc R . .
C128 C 0.0899(17) 0.4685(19) 0.2158(8) 0.51(5) Uiso 0.50 1 d PD F 5
H12D H 0.0630 0.4880 0.1935 0.767 Uiso 0.50 1 calc PR F 5
H12E H 0.1295 0.4356 0.2118 0.767 Uiso 0.50 1 calc PR F 5
H12F H 0.1079 0.5145 0.2306 0.767 Uiso 0.50 1 calc PR F 5
C129 C 0.0412(9) 0.4170(9) 0.2340(4) 0.167(8) Uiso 0.50 1 d PGD F 5
C130 C -0.0307(9) 0.4059(9) 0.2179(3) 0.159(8) Uiso 0.50 1 d PGD F 5
H130 H -0.0488 0.4295 0.1960 0.191 Uiso 0.50 1 calc PR F 5
C131 C -0.0755(7) 0.3597(11) 0.2347(5) 0.179(9) Uiso 0.50 1 d PGD F 5
H131 H -0.1236 0.3523 0.2240 0.215 Uiso 0.50 1 calc PR F 5
C132 C -0.0485(10) 0.3245(11) 0.2675(5) 0.212(12) Uiso 0.50 1 d PGD F 5
H132 H -0.0785 0.2935 0.2788 0.255 Uiso 0.50 1 calc PR F 5
C133 C 0.0234(11) 0.3355(11) 0.2836(4) 0.184(10) Uiso 0.50 1 d PGD F 5
H133 H 0.0416 0.3120 0.3056 0.221 Uiso 0.50 1 calc PR F 5
C134 C 0.0683(8) 0.3818(11) 0.2668(4) 0.186(10) Uiso 0.50 1 d PGD F 5
H134 H 0.1164 0.3892 0.2776 0.223 Uiso 0.50 1 calc PR F 5

loop_
_atom_site_aniso_label
_atom_site_aniso_U_11
_atom_site_aniso_U_22
_atom_site_aniso_U_33
_atom_site_aniso_U_23
_atom_site_aniso_U_13
_atom_site_aniso_U_12
Al1 0.0261(4) 0.0273(5) 0.0325(4) -0.0020(3) 0.0130(3) 0.0002(3)
Al2 0.0200(4) 0.0225(4) 0.0351(4) 0.0005(3) 0.0092(3) 0.0002(3)
Al3 0.0243(4) 0.0246(4) 0.0330(4) 0.0006(3) 0.0121(3) -0.0014(3)
N1 0.0234(11) 0.0291(13) 0.0319(12) -0.0007(10) 0.0102(9) 0.0018(10)
N2 0.0225(11) 0.0275(13) 0.0350(13) -0.0010(10) 0.0076(10) -0.0004(10)
N3 0.0445(15) 0.0272(14) 0.0519(16) -0.0015(11) 0.0300(13) -0.0037(12)
O1 0.0295(11) 0.0329(12) 0.0415(12) 0.0043(9) 0.0070(9) -0.0007(9)
O2 0.0300(10) 0.0363(12) 0.0383(11) -0.0023(9) 0.0093(9) -0.0022(9)
O3 0.0324(11) 0.0293(11) 0.0423(12) -0.0041(9) 0.0198(9) -0.0039(9)
O4 0.0290(10) 0.0224(10) 0.0427(11) -0.0002(8) 0.0154(9) 0.0011(8)
O5 0.0233(10) 0.0377(12) 0.0384(11) 0.0000(9) 0.0081(8) -0.0008(9)
O6 0.0294(10) 0.0295(11) 0.0373(11) 0.0014(9) 0.0104(8) 0.0068(9)
O7 0.0295(10) 0.0277(11) 0.0381(11) -0.0018(8) 0.0159(9) 0.0005(8)
O8 0.0268(10) 0.0259(10) 0.0334(10) 0.0039(8) 0.0126(8) 0.0016(8)
O9 0.0421(12) 0.0308(12) 0.0388(12) 0.0025(9) 0.0093(10) 0.0088(10)
O10 0.0277(10) 0.0375(12) 0.0457(12) -0.0027(10) 0.0152(9) -0.0076(9)
O11 0.0335(11) 0.0276(11) 0.0373(11) -0.0005(8) 0.0165(9) -0.0027(9)
O12 0.0428(12) 0.0278(11) 0.0465(13) -0.0043(9) 0.0242(10) -0.0046(9)
C1 0.0308(15) 0.0289(16) 0.0394(16) -0.0044(12) 0.0085(12) 0.0013(12)
C2 0.0401(17) 0.0345(17) 0.0388(17) -0.0003(13) 0.0039(13) 0.0000(14)
C3 0.0390(17) 0.0424(19) 0.0419(18) -0.0012(15) -0.0008(14) 0.0048(15)
C4 0.0320(16) 0.048(2) 0.0456(18) -0.0080(15) 0.0085(14) 0.0051(15)
C5 0.0290(15) 0.0406(18) 0.0452(18) -0.0025(14) 0.0139(13) 0.0043(13)
C6 0.0270(14) 0.0335(17) 0.0408(16) -0.0026(13) 0.0128(12) 0.0053(12)
C7 0.0254(14) 0.0429(18) 0.0372(16) -0.0012(13) 0.0134(12) 0.0048(13)
C8 0.054(2) 0.054(2) 0.0395(18) 0.0077(16) -0.0011(16) -0.0144(18)
C9 0.097(4) 0.065(3) 0.050(2) -0.008(2) 0.035(2) -0.026(3)
C10 0.058(2) 0.044(2) 0.059(2) 0.0089(18) 0.0004(19) -0.0081(18)
C11 0.090(4) 0.084(4) 0.069(3) 0.036(3) -0.029(3) -0.037(3)
C12 0.0265(16) 0.065(3) 0.057(2) -0.0033(19) 0.0100(15) 0.0041(16)
C13 0.041(2) 0.081(3) 0.073(3) -0.021(2) 0.0076(19) -0.014(2)
C14 0.0313(18) 0.085(3) 0.077(3) 0.000(2) 0.0122(18) -0.003(2)
C15 0.0352(19) 0.079(3) 0.090(3) 0.005(3) 0.007(2) 0.016(2)
C16 0.0322(15) 0.0345(17) 0.0334(15) 0.0000(13) 0.0053(12) 0.0012(13)
C17 0.0456(18) 0.0359(18) 0.0380(17) 0.0008(14) 0.0004(14) 0.0057(15)
C18 0.079(3) 0.0308(18) 0.0434(19) -0.0054(15) 0.0075(18) 0.0048(18)
C19 0.084(3) 0.041(2) 0.0374(18) -0.0022(15) 0.0147(18) 0.008(2)
C20 0.057(2) 0.0414(19) 0.0357(17) 0.0042(14) 0.0146(15) 0.0032(16)
C21 0.0351(15) 0.0337(17) 0.0352(16) 0.0018(13) 0.0064(12) 0.0048(13)
C22 0.0289(14) 0.0341(16) 0.0343(15) 0.0029(12) 0.0087(12) 0.0023(12)
C23 0.0460(19) 0.0285(17) 0.050(2) 0.0017(14) -0.0005(15) -0.0005(14)
C24 0.0425(18) 0.042(2) 0.059(2) 0.0123(17) 0.0100(16) 0.0022(16)
C25 0.0364(18) 0.040(2) 0.092(3) 0.002(2) 0.0009(19) -0.0083(16)
C26 0.097(4) 0.036(2) 0.063(3) -0.0023(18) 0.001(2) -0.016(2)
C27 0.118(4) 0.056(3) 0.039(2) -0.0038(18) 0.027(2) 0.008(3)
C28 0.346(15) 0.088(5) 0.105(5) -0.043(4) 0.145(8) -0.049(7)
C29 0.087(4) 0.147(6) 0.044(2) 0.015(3) 0.025(2) 0.003(4)
C30 0.098(5) 0.265(12) 0.070(4) -0.033(5) 0.038(3) 0.064(6)
C31 0.0260(14) 0.0336(16) 0.0366(15) -0.0028(12) 0.0120(12) -0.0020(12)
C32 0.0209(13) 0.0363(17) 0.0310(14) -0.0019(12) 0.0061(11) 0.0014(12)
C33 0.0235(13) 0.0315(16) 0.0383(16) 0.0039(12) 0.0078(12) -0.0022(12)
C34 0.0219(14) 0.0438(19) 0.0461(18) 0.0067(14) 0.0091(13) 0.0004(13)
C35 0.0281(15) 0.051(2) 0.0421(18) 0.0057(15) 0.0065(13) 0.0032(14)
C36 0.0342(16) 0.0377(18) 0.0411(17) 0.0002(14) 0.0068(13) -0.0041(14)
C37 0.0317(15) 0.0300(16) 0.0433(17) -0.0034(13) 0.0083(13) -0.0035(13)
C38 0.0252(14) 0.0264(15) 0.0421(17) -0.0004(12) 0.0048(12) -0.0035(12)
C39 0.0264(14) 0.0250(15) 0.0456(17) -0.0051(12) 0.0064(12) 0.0035(12)
C40 0.0292(16) 0.090(3) 0.0433(19) 0.007(2) 0.0087(14) 0.0187(19)
C41 0.059(2) 0.085(3) 0.056(2) -0.010(2) 0.016(2) 0.032(2)
C42 0.038(2) 0.153(6) 0.055(2) -0.001(3) 0.0051(18) 0.042(3)
C43 0.0306(18) 0.146(5) 0.061(3) 0.019(3) 0.0212(18) 0.007(2)
C44 0.0433(19) 0.051(2) 0.0428(19) -0.0039(16) 0.0033(15) 0.0051(17)
C45 0.072(3) 0.100(4) 0.049(2) 0.002(2) 0.019(2) -0.002(3)
C46 0.073(3) 0.085(3) 0.041(2) -0.003(2) -0.002(2) 0.024(3)
C47 0.073(3) 0.065(3) 0.051(2) -0.013(2) -0.006(2) 0.004(2)
C48 0.0211(13) 0.0269(15) 0.0390(16) -0.0031(12) 0.0033(11) -0.0001(11)
C49 0.0246(13) 0.0306(16) 0.0407(16) 0.0001(12) 0.0061(12) -0.0028(12)
C50 0.0296(14) 0.0318(16) 0.0426(17) 0.0029(13) 0.0066(13) -0.0041(13)
C51 0.0213(13) 0.0313(16) 0.0488(18) -0.0006(13) 0.0039(12) 0.0010(12)
C52 0.0217(13) 0.0350(17) 0.0414(16) -0.0042(13) 0.0055(12) -0.0012(12)
C53 0.0200(12) 0.0300(16) 0.0392(16) -0.0036(12) 0.0046(11) -0.0031(11)
C54 0.0221(13) 0.0317(16) 0.0387(16) -0.0004(12) 0.0087(11) 0.0020(12)
C55 0.0364(17) 0.0349(18) 0.0512(19) 0.0061(14) 0.0175(14) 0.0020(14)
C56 0.0346(18) 0.060(3) 0.075(3) 0.017(2) 0.0268(18) 0.0069(17)
C57 0.066(2) 0.047(2) 0.0394(18) 0.0037(15) 0.0229(17) 0.0090(18)
C58 0.057(2) 0.054(2) 0.060(2) 0.0168(19) 0.0301(19) 0.0095(19)
C59 0.0347(16) 0.0333(18) 0.052(2) 0.0041(14) 0.0068(14) 0.0088(14)
C60 0.044(2) 0.050(2) 0.101(3) 0.021(2) 0.035(2) 0.0243(19)
C61 0.053(2) 0.0295(19) 0.100(3) 0.0052(19) 0.028(2) 0.0101(17)
C62 0.069(3) 0.089(4) 0.077(3) -0.006(3) -0.017(2) 0.047(3)
C63 0.0286(14) 0.0242(15) 0.0332(14) -0.0005(11) 0.0103(11) 0.0000(11)
C64 0.0186(12) 0.0275(15) 0.0353(15) -0.0011(12) 0.0049(11) 0.0033(11)
C65 0.0360(16) 0.048(2) 0.0403(17) 0.0134(15) 0.0189(14) 0.0170(15)
C66 0.0352(17) 0.070(3) 0.0377(17) 0.0144(17) 0.0138(14) 0.0161(17)
C67 0.040(2) 0.115(4) 0.061(2) 0.049(3) 0.0247(18) 0.030(2)
C68 0.055(3) 0.093(4) 0.110(4) 0.074(3) 0.049(3) 0.043(3)
C69 0.068(3) 0.058(3) 0.105(4) 0.046(3) 0.062(3) 0.034(2)
C70 0.048(2) 0.045(2) 0.062(2) 0.0185(17) 0.0335(18) 0.0135(17)
C71 0.062(2) 0.0298(17) 0.063(2) 0.0091(15) 0.0406(19) 0.0048(16)
C72 0.0397(19) 0.081(3) 0.0380(18) -0.0102(18) 0.0005(15) 0.0112(19)
C73 0.047(2) 0.137(5) 0.077(3) -0.062(3) -0.001(2) 0.016(3)
C74 0.066(3) 0.046(2) 0.063(3) -0.0033(19) -0.003(2) -0.003(2)
C75 0.041(2) 0.154(6) 0.057(3) -0.010(3) -0.007(2) 0.011(3)
C76 0.079(3) 0.134(5) 0.149(5) 0.106(4) 0.073(3) 0.078(3)
C77 0.078(3) 0.064(3) 0.075(3) 0.039(2) 0.032(2) 0.037(2)
C78 0.054(3) 0.164(7) 0.323(10) 0.165(6) 0.005(5) 0.029(4)
C79 0.226(8) 0.254(9) 0.167(6) 0.149(5) 0.148(6) 0.208(7)
C80 0.0292(15) 0.046(2) 0.0419(17) -0.0020(14) 0.0124(13) -0.0118(14)
C81 0.0264(15) 0.057(2) 0.0388(17) 0.0005(15) 0.0080(13) -0.0054(15)
C82 0.0299(16) 0.067(3) 0.0430(18) 0.0057(17) 0.0128(14) -0.0111(16)
C83 0.0385(18) 0.075(3) 0.0438(19) 0.0018(18) 0.0119(15) -0.0242(19)
C84 0.057(2) 0.057(2) 0.050(2) -0.0112(18) 0.0219(18) -0.028(2)
C85 0.0443(19) 0.052(2) 0.0456(19) -0.0135(16) 0.0217(15) -0.0216(17)
C86 0.062(2) 0.039(2) 0.058(2) -0.0174(16) 0.0343(19) -0.0264(18)
C87 0.0287(16) 0.057(2) 0.052(2) -0.0004(17) 0.0154(15) 0.0020(15)
C88 0.0407(19) 0.063(3) 0.057(2) -0.0146(19) 0.0147(17) -0.0042(18)
C89 0.045(2) 0.064(3) 0.065(2) 0.005(2) 0.0209(18) 0.0126(19)
C90 0.043(2) 0.080(3) 0.061(2) -0.004(2) 0.0249(18) 0.004(2)
C91 0.046(2) 0.077(3) 0.057(2) 0.012(2) 0.0109(17) -0.031(2)
C92 0.101(4) 0.126(5) 0.082(4) -0.013(3) 0.025(3) -0.085(4)
C93 0.058(3) 0.068(3) 0.135(5) 0.026(3) 0.027(3) -0.021(3)
C94 0.050(2) 0.091(4) 0.103(4) 0.030(3) 0.029(3) -0.021(3)
C95 0.060(2) 0.0284(17) 0.065(2) -0.0004(15) 0.0432(19) 0.0001(16)
C96 0.0318(15) 0.0312(16) 0.0403(16) -0.0025(13) 0.0151(13) -0.0038(13)
C113 0.061(6) 0.098(10) 0.080(8) -0.002(7) 0.013(5) 0.015(6)
C114 0.049(6) 0.064(9) 0.053(6) -0.001(5) 0.021(4) 0.015(6)
C119 0.054(6) 0.064(7) 0.058(6) -0.006(5) 0.026(5) 0.002(5)
C118 0.034(6) 0.18(3) 0.036(6) -0.007(10) -0.003(5) 0.027(10)
C117 0.068(9) 0.21(3) 0.120(16) -0.105(19) 0.057(10) -0.046(13)
C116 0.072(9) 0.095(11) 0.107(11) -0.034(9) 0.052(8) -0.017(8)
C115 0.068(8) 0.059(8) 0.071(8) 0.001(6) 0.029(6) 0.003(6)
C120 0.107(10) 0.139(14) 0.133(12) -0.052(10) 0.039(9) 0.000(9)
C122 0.105(11) 0.098(12) 0.081(8) 0.007(7) 0.053(7) 0.039(10)
C123 0.088(10) 0.075(9) 0.121(13) -0.007(9) 0.068(10) 0.005(8)
C124 0.091(11) 0.18(2) 0.100(12) -0.022(13) 0.059(10) 0.028(12)
C125 0.119(18) 0.146(18) 0.117(15) -0.017(13) 0.076(14) 0.047(14)
C126 0.088(8) 0.104(10) 0.084(8) 0.006(7) 0.050(7) 0.023(7)
C121 0.064(6) 0.074(7) 0.070(5) -0.002(5) 0.026(5) 0.021(5)
C106 0.047(4) 0.081(7) 0.119(9) 0.017(6) -0.010(5) -0.025(5)
C100 0.063(5) 0.056(8) 0.063(7) -0.001(6) -0.001(5) -0.017(5)
C101 0.045(4) 0.048(6) 0.079(7) 0.001(5) 0.002(4) -0.005(4)
C102 0.062(5) 0.052(5) 0.072(6) -0.012(5) 0.017(4) 0.005(4)
C103 0.068(4) 0.043(4) 0.061(4) -0.005(4) 0.001(4) -0.011(4)
C104 0.058(4) 0.042(4) 0.076(5) 0.003(4) 0.009(4) -0.002(4)
C105 0.059(4) 0.066(6) 0.066(4) -0.008(4) 0.012(4) -0.005(4)
N5 0.170(15) 0.090(10) 0.078(8) -0.035(7) 0.019(9) -0.016(9)
C137 0.124(12) 0.047(7) 0.064(8) -0.006(7) -0.005(8) -0.001(7)
C138 0.079(7) 0.117(10) 0.057(6) 0.002(6) 0.014(5) -0.002(7)
N4 0.44(2) 0.269(16) 0.212(13) 0.151(12) -0.107(13) -0.275(18)
C135 0.176(12) 0.35(3) 0.156(13) 0.176(17) -0.016(9) -0.082(15)
C136 0.234(18) 0.70(5) 0.166(12) 0.21(2) 0.156(14) 0.26(3)

loop_
_atom_type_symbol
_atom_type_description
_atom_type_scat_dispersion_real
_atom_type_scat_dispersion_imag
_atom_type_scat_source
C C 0.0033 0.0016 'International Tables Vol C Tables 4.2.6.8 and 6.1.1.4'
H H 0.0000 0.0000 'International Tables Vol C Tables 4.2.6.8 and 6.1.1.4'
N N 0.0061 0.0033 'International Tables Vol C Tables 4.2.6.8 and 6.1.1.4'
O O 0.0106 0.0060 'International Tables Vol C Tables 4.2.6.8 and 6.1.1.4'
Al Al 0.0645 0.0514 'International Tables Vol C Tables 4.2.6.8 and 6.1.1.4'

loop_
_geom_angle_atom_site_label_1
_geom_angle_atom_site_label_2
_geom_angle_atom_site_label_3
_geom_angle
O2 Al1 O1 121.38(12)
O2 Al1 O3 118.70(11)
O1 Al1 O3 119.70(11)
O2 Al1 O12 90.96(11)
O1 Al1 O12 91.11(11)
O3 Al1 O12 92.59(10)
O2 Al1 N1 92.38(10)
O1 Al1 N1 91.09(10)
O3 Al1 N1 81.76(9)
O12 Al1 N1 174.30(10)
O6 Al2 O5 122.64(11)
O6 Al2 O7 118.94(11)
O5 Al2 O7 118.34(11)
O6 Al2 O4 89.54(10)
O5 Al2 O4 89.51(10)
O7 Al2 O4 93.99(9)
O6 Al2 N2 93.44(10)
O5 Al2 N2 91.28(10)
O7 Al2 N2 82.07(9)
O4 Al2 N2 175.87(10)
O9 Al3 O10 117.94(12)
O9 Al3 O11 118.81(11)
O10 Al3 O11 123.07(11)
O9 Al3 O8 91.65(10)
O10 Al3 O8 90.97(10)
O11 Al3 O8 91.70(9)
O9 Al3 N3 91.73(12)
O10 Al3 N3 92.87(11)
O11 Al3 N3 81.29(10)
O8 Al3 N3 172.99(10)
C31 N1 C22 108.7(2)
C31 N1 C7 111.3(2)
C22 N1 C7 110.4(2)
C31 N1 Al1 105.49(16)
C22 N1 Al1 108.90(17)
C7 N1 Al1 111.88(19)
C63 N2 C39 112.1(2)
C63 N2 C54 107.1(2)
C39 N2 C54 111.3(2)
C63 N2 Al2 105.75(17)
C39 N2 Al2 111.34(17)
C54 N2 Al2 109.02(17)
C95 N3 C71 110.9(3)
C95 N3 C86 109.2(3)
C71 N3 C86 110.3(3)
C95 N3 Al3 106.46(19)
C71 N3 Al3 112.5(2)
C86 N3 Al3 107.4(2)
C1 O1 Al1 132.5(2)
C16 O2 Al1 130.2(2)
C32 O3 Al1 121.23(18)
C32 O4 Al2 141.6(2)
C33 O5 Al2 131.85(18)
C48 O6 Al2 134.2(2)
C64 O7 Al2 119.6(2)
C64 O8 Al3 142.23(19)
C65 O9 Al3 135.2(2)
C80 O10 Al3 130.5(2)
C96 O11 Al3 120.5(2)
C96 O12 Al1 143.9(2)
O1 C1 C6 119.7(3)
O1 C1 C2 120.0(3)
C6 C1 C2 120.3(3)
C3 C2 C1 117.0(3)
C3 C2 C8 121.5(3)
C1 C2 C8 121.4(3)
C2 C3 C4 124.0(3)
C2 C3 H3 118.0
C4 C3 H3 118.0
C5 C4 C3 117.2(3)
C5 C4 C12 122.8(3)
C3 C4 C12 120.0(3)
C4 C5 C6 121.2(3)
C4 C5 H5 119.4
C6 C5 H5 119.4
C1 C6 C5 120.1(3)
C1 C6 C7 119.7(3)
C5 C6 C7 120.2(3)
N1 C7 C6 112.7(2)
N1 C7 H7A 109.0
C6 C7 H7A 109.0
N1 C7 H7B 109.0
C6 C7 H7B 109.0
H7A C7 H7B 107.8
C9 C8 C10 110.1(4)
C9 C8 C11 109.1(4)
C10 C8 C11 106.1(4)
C9 C8 C2 108.5(3)
C10 C8 C2 111.9(3)
C11 C8 C2 111.0(3)
C8 C9 H9A 109.5
C8 C9 H9B 109.5
H9A C9 H9B 109.5
C8 C9 H9C 109.5
H9A C9 H9C 109.5
H9B C9 H9C 109.5
C8 C10 H10A 109.5
C8 C10 H10B 109.5
H10A C10 H10B 109.5
C8 C10 H10C 109.5
H10A C10 H10C 109.5
H10B C10 H10C 109.5
C8 C11 H11A 109.5
C8 C11 H11B 109.5
H11A C11 H11B 109.5
C8 C11 H11C 109.5
H11A C11 H11C 109.5
H11B C11 H11C 109.5
C14 C12 C13 108.7(4)
C14 C12 C15 108.5(3)
C13 C12 C15 109.5(4)
C14 C12 C4 112.2(3)
C13 C12 C4 108.7(3)
C15 C12 C4 109.2(4)
C12 C13 H13A 109.5
C12 C13 H13B 109.5
H13A C13 H13B 109.5
C12 C13 H13C 109.5
H13A C13 H13C 109.5
H13B C13 H13C 109.5
C12 C14 H14A 109.5
C12 C14 H14B 109.5
H14A C14 H14B 109.5
C12 C14 H14C 109.5
H14A C14 H14C 109.5
H14B C14 H14C 109.5
C12 C15 H15A 109.5
C12 C15 H15B 109.5
H15A C15 H15B 109.5
C12 C15 H15C 109.5
H15A C15 H15C 109.5
H15B C15 H15C 109.5
O2 C16 C17 120.6(3)
O2 C16 C21 119.2(3)
C17 C16 C21 120.1(3)
C18 C17 C16 117.6(3)
C18 C17 C23 122.2(3)
C16 C17 C23 120.2(3)
C19 C18 C17 123.9(3)
C19 C18 H18 118.1
C17 C18 H18 118.1
C18 C19 C20 117.2(3)
C18 C19 C27 122.7(4)
C20 C19 C27 120.0(4)
C21 C20 C19 121.3(3)
C21 C20 H20 119.4
C19 C20 H20 119.4
C20 C21 C16 119.9(3)
C20 C21 C22 121.8(3)
C16 C21 C22 118.3(3)
N1 C22 C21 112.6(3)
N1 C22 H22A 109.1
C21 C22 H22A 109.1
N1 C22 H22B 109.1
C21 C22 H22B 109.1
H22A C22 H22B 107.8
C25 C23 C26 107.8(4)
C25 C23 C17 109.9(3)
C26 C23 C17 111.5(3)
C25 C23 C24 110.9(3)
C26 C23 C24 106.6(3)
C17 C23 C24 110.0(3)
C23 C24 H24A 109.5
C23 C24 H24B 109.5
H24A C24 H24B 109.5
C23 C24 H24C 109.5
H24A C24 H24C 109.5
H24B C24 H24C 109.5
C23 C25 H25A 109.5
C23 C25 H25B 109.5
H25A C25 H25B 109.5
C23 C25 H25C 109.5
H25A C25 H25C 109.5
H25B C25 H25C 109.5
C23 C26 H26A 109.5
C23 C26 H26B 109.5
H26A C26 H26B 109.5
C23 C26 H26C 109.5
H26A C26 H26C 109.5
H26B C26 H26C 109.5
C30 C27 C19 110.8(4)
C30 C27 C29 111.2(6)
C19 C27 C29 109.3(4)
C30 C27 C28 112.4(7)
C19 C27 C28 110.5(4)
C29 C27 C28 102.4(6)
C27 C28 H28A 109.5
C27 C28 H28B 109.5
H28A C28 H28B 109.5
C27 C28 H28C 109.5
H28A C28 H28C 109.5
H28B C28 H28C 109.5
C27 C29 H29A 109.5
C27 C29 H29B 109.5
H29A C29 H29B 109.5
C27 C29 H29C 109.5
H29A C29 H29C 109.5
H29B C29 H29C 109.5
C27 C30 H30A 109.5
C27 C30 H30B 109.5
H30A C30 H30B 109.5
C27 C30 H30C 109.5
H30A C30 H30C 109.5
H30B C30 H30C 109.5
N1 C31 C32 108.7(2)
N1 C31 H31A 109.9
C32 C31 H31A 109.9
N1 C31 H31B 109.9
C32 C31 H31B 109.9
H31A C31 H31B 108.3
O4 C32 O3 124.4(3)
O4 C32 C31 119.0(3)
O3 C32 C31 116.5(3)
O5 C33 C38 120.0(3)
O5 C33 C34 120.8(3)
C38 C33 C34 119.2(3)
C35 C34 C33 117.6(3)
C35 C34 C40 121.7(3)
C33 C34 C40 120.7(3)
C34 C35 C36 124.3(3)
C34 C35 H35 117.9
C36 C35 H35 117.9
C37 C36 C35 116.3(3)
C37 C36 C44 120.8(3)
C35 C36 C44 122.9(3)
C38 C37 C36 121.7(3)
C38 C37 H37 119.1
C36 C37 H37 119.1
C37 C38 C33 120.9(3)
C37 C38 C39 120.5(3)
C33 C38 C39 118.6(3)
N2 C39 C38 111.4(2)
N2 C39 H39A 109.3
C38 C39 H39A 109.3
N2 C39 H39B 109.3
C38 C39 H39B 109.3
H39A C39 H39B 108.0
C43 C40 C41 109.3(4)
C43 C40 C42 107.6(4)
C41 C40 C42 108.0(4)
C43 C40 C34 110.0(4)
C41 C40 C34 111.4(3)
C42 C40 C34 110.4(3)
C40 C41 H41A 109.5
C40 C41 H41B 109.5
H41A C41 H41B 109.5
C40 C41 H41C 109.5
H41A C41 H41C 109.5
H41B C41 H41C 109.5
C40 C42 H42A 109.5
C40 C42 H42B 109.5
H42A C42 H42B 109.5
C40 C42 H42C 109.5
H42A C42 H42C 109.5
H42B C42 H42C 109.5
C40 C43 H43A 109.5
C40 C43 H43B 109.5
H43A C43 H43B 109.5
C40 C43 H43C 109.5
H43A C43 H43C 109.5
H43B C43 H43C 109.5
C36 C44 C47 109.6(3)
C36 C44 C45 109.9(3)
C47 C44 C45 108.2(4)
C36 C44 C46 113.0(3)
C47 C44 C46 109.6(4)
C45 C44 C46 106.3(4)
C44 C45 H45A 109.5
C44 C45 H45B 109.5
H45A C45 H45B 109.5
C44 C45 H45C 109.5
H45A C45 H45C 109.5
H45B C45 H45C 109.5
C44 C46 H46A 109.5
C44 C46 H46B 109.5
H46A C46 H46B 109.5
C44 C46 H46C 109.5
H46A C46 H46C 109.5
H46B C46 H46C 109.5
C44 C47 H47A 109.5
C44 C47 H47B 109.5
H47A C47 H47B 109.5
C44 C47 H47C 109.5
H47A C47 H47C 109.5
H47B C47 H47C 109.5
O6 C48 C53 119.8(3)
O6 C48 C49 120.7(3)
C53 C48 C49 119.5(3)
C50 C49 C48 117.7(3)
C50 C49 C55 122.0(3)
C48 C49 C55 120.3(3)
C49 C50 C51 124.0(3)
C49 C50 H50 118.0
C51 C50 H50 118.0
C52 C51 C50 116.5(3)
C52 C51 C59 123.1(3)
C50 C51 C59 120.4(3)
C53 C52 C51 121.3(3)
C53 C52 H52 119.3
C51 C52 H52 119.3
C52 C53 C48 120.9(3)
C52 C53 C54 119.5(3)
C48 C53 C54 119.2(3)
N2 C54 C53 115.0(2)
N2 C54 H54A 108.5
C53 C54 H54A 108.5
N2 C54 H54B 108.5
C53 C54 H54B 108.5
H54A C54 H54B 107.5
C57 C55 C56 110.4(3)
C57 C55 C49 110.9(3)
C56 C55 C49 109.5(3)
C57 C55 C58 106.8(3)
C56 C55 C58 107.7(3)
C49 C55 C58 111.4(3)
C55 C56 H56A 109.5
C55 C56 H56B 109.5
H56A C56 H56B 109.5
C55 C56 H56C 109.5
H56A C56 H56C 109.5
H56B C56 H56C 109.5
C55 C57 H57A 109.5
C55 C57 H57B 109.5
H57A C57 H57B 109.5
C55 C57 H57C 109.5
H57A C57 H57C 109.5
H57B C57 H57C 109.5
C55 C58 H58A 109.5
C55 C58 H58B 109.5
H58A C58 H58B 109.5
C55 C58 H58C 109.5
H58A C58 H58C 109.5
H58B C58 H58C 109.5
C61 C59 C62 110.8(4)
C61 C59 C60 108.4(3)
C62 C59 C60 107.0(4)
C61 C59 C51 109.0(3)
C62 C59 C51 109.9(3)
C60 C59 C51 111.7(3)
C59 C60 H60A 109.5
C59 C60 H60B 109.5
H60A C60 H60B 109.5
C59 C60 H60C 109.5
H60A C60 H60C 109.5
H60B C60 H60C 109.5
C59 C61 H61A 109.5
C59 C61 H61B 109.5
H61A C61 H61B 109.5
C59 C61 H61C 109.5
H61A C61 H61C 109.5
H61B C61 H61C 109.5
C59 C62 H62A 109.5
C59 C62 H62B 109.5
H62A C62 H62B 109.5
C59 C62 H62C 109.5
H62A C62 H62C 109.5
H62B C62 H62C 109.5
N2 C63 C64 108.3(2)
N2 C63 H63A 110.0
C64 C63 H63A 110.0
N2 C63 H63B 110.0
C64 C63 H63B 110.0
H63A C63 H63B 108.4
O8 C64 O7 125.0(3)
O8 C64 C63 117.9(2)
O7 C64 C63 117.1(3)
O9 C65 C70 119.4(3)
O9 C65 C66 120.0(3)
C70 C65 C66 120.6(3)
C65 C66 C67 116.6(4)
C65 C66 C72 121.2(3)
C67 C66 C72 122.2(4)
C68 C67 C66 124.6(5)
C68 C67 H67 117.7
C66 C67 H67 117.7
C67 C68 C69 116.8(4)
C67 C68 C76 123.4(6)
C69 C68 C76 119.8(6)
C70 C69 C68 122.1(5)
C70 C69 H69 119.0
C68 C69 H69 119.0
C69 C70 C65 119.2(4)
C69 C70 C71 119.9(4)
C65 C70 C71 120.6(3)
N3 C71 C70 113.0(3)
N3 C71 H71A 109.0
C70 C71 H71A 109.0
N3 C71 H71B 109.0
C70 C71 H71B 109.0
H71A C71 H71B 107.8
C74 C72 C75 106.9(4)
C74 C72 C66 109.8(3)
C75 C72 C66 112.5(4)
C74 C72 C73 109.6(4)
C75 C72 C73 107.3(4)
C66 C72 C73 110.6(4)
C72 C73 H73A 109.5
C72 C73 H73B 109.5
H73A C73 H73B 109.5
C72 C73 H73C 109.5
H73A C73 H73C 109.5
H73B C73 H73C 109.5
C72 C74 H74A 109.5
C72 C74 H74B 109.5
H74A C74 H74B 109.5
C72 C74 H74C 109.5
H74A C74 H74C 109.5
H74B C74 H74C 109.5
C72 C75 H75A 109.5
C72 C75 H75B 109.5
H75A C75 H75B 109.5
C72 C75 H75C 109.5
H75A C75 H75C 109.5
H75B C75 H75C 109.5
C77 C76 C78 108.4(6)
C77 C76 C79 107.7(6)
C78 C76 C79 109.5(7)
C77 C76 C68 109.9(4)
C78 C76 C68 112.0(6)
C79 C76 C68 109.2(5)
C76 C79 H79A 109.5
C76 C79 H79B 109.5
H79A C79 H79B 109.5
C76 C79 H79C 109.5
H79A C79 H79C 109.5
H79B C79 H79C 109.5
C76 C79 H79D 109.5
H79A C79 H79D 141.1
H79B C79 H79D 56.3
H79C C79 H79D 56.3
C76 C79 H79E 109.5
H79A C79 H79E 56.3
H79B C79 H79E 141.1
H79C C79 H79E 56.3
H79D C79 H79E 109.5
C76 C79 H79F 109.5
H79A C79 H79F 56.3
H79B C79 H79F 56.3
H79C C79 H79F 141.1
H79D C79 H79F 109.5
H79E C79 H79F 109.5
O10 C80 C85 119.2(3)
O10 C80 C81 121.2(3)
C85 C80 C81 119.5(3)
C82 C81 C80 116.8(3)
C82 C81 C87 122.3(3)
C80 C81 C87 120.9(3)
C83 C82 C81 124.5(3)
C83 C82 H82 117.8
C81 C82 H82 117.8
C82 C83 C84 117.0(3)
C82 C83 C91 123.2(4)
C84 C83 C91 119.8(4)
C83 C84 C85 120.8(4)
C83 C84 H84 119.6
C85 C84 H84 119.6
C80 C85 C84 121.3(3)
C80 C85 C86 118.6(3)
C84 C85 C86 120.1(3)
N3 C86 C85 112.2(3)
N3 C86 H86A 109.2
C85 C86 H86A 109.2
N3 C86 H86B 109.2
C85 C86 H86B 109.2
H86A C86 H86B 107.9
C89 C87 C81 110.1(3)
C89 C87 C90 107.2(3)
C81 C87 C90 112.1(3)
C89 C87 C88 110.8(3)
C81 C87 C88 109.7(3)
C90 C87 C88 106.9(3)
C87 C88 H88A 109.5
C87 C88 H88B 109.5
H88A C88 H88B 109.5
C87 C88 H88C 109.5
H88A C88 H88C 109.5
H88B C88 H88C 109.5
C87 C89 H89A 109.5
C87 C89 H89B 109.5
H89A C89 H89B 109.5
C87 C89 H89C 109.5
H89A C89 H89C 109.5
H89B C89 H89C 109.5
C87 C90 H90A 109.5
C87 C90 H90B 109.5
H90A C90 H90B 109.5
C87 C90 H90C 109.5
H90A C90 H90C 109.5
H90B C90 H90C 109.5
C93 C91 C94 108.1(4)
C93 C91 C92 111.4(5)
C94 C91 C92 106.7(4)
C93 C91 C83 109.5(3)
C94 C91 C83 111.7(4)
C92 C91 C83 109.5(3)
C91 C92 H92A 109.5
C91 C92 H92B 109.5
H92A C92 H92B 109.5
C91 C92 H92C 109.5
H92A C92 H92C 109.5
H92B C92 H92C 109.5
C91 C93 H93A 109.5
C91 C93 H93B 109.5
H93A C93 H93B 109.5
C91 C93 H93C 109.5
H93A C93 H93C 109.5
H93B C93 H93C 109.5
C91 C94 H94A 109.5
C91 C94 H94B 109.5
H94A C94 H94B 109.5
C91 C94 H94C 109.5
H94A C94 H94C 109.5
H94B C94 H94C 109.5
N3 C95 C96 107.9(3)
N3 C95 H95A 110.1
C96 C95 H95A 110.1
N3 C95 H95B 110.1
C96 C95 H95B 110.1
H95A C95 H95B 108.4
O12 C96 O11 125.5(3)
O12 C96 C95 117.2(3)
O11 C96 C95 117.2(3)
C114 C113 H11D 109.5
C114 C113 H11E 109.5
H11D C113 H11E 109.5
C114 C113 H11F 109.5
H11D C113 H11F 109.5
H11E C113 H11F 109.5
C119 C114 C115 120.0
C119 C114 C113 120.5(9)
C115 C114 C113 119.5(9)
C118 C119 C114 120.0
C118 C119 H119 120.0
C114 C119 H119 120.0
C117 C118 C119 120.0
C117 C118 H118 120.0
C119 C118 H118 120.0
C116 C117 C118 120.0
C116 C117 H117 120.0
C118 C117 H117 120.0
C117 C116 C115 120.0
C117 C116 H116 120.0
C115 C116 H116 120.0
C116 C115 C114 120.0
C116 C115 H115 120.0
C114 C115 H115 120.0
C121 C120 H12A 109.5
C121 C120 H12B 109.5
H12A C120 H12B 109.5
C121 C120 H12C 109.5
H12A C120 H12C 109.5
H12B C120 H12C 109.5
C123 C122 C121 120.0
C123 C122 H122 120.0
C121 C122 H122 120.0
C122 C123 C124 120.0
C122 C123 H123 120.0
C124 C123 H123 120.0
C125 C124 C123 120.0
C125 C124 H124 120.0
C123 C124 H124 120.0
C124 C125 C126 120.0
C124 C125 H125 120.0
C126 C125 H125 120.0
C121 C126 C125 120.0
C121 C126 H126 120.0
C125 C126 H126 120.0
C126 C121 C122 120.0
C126 C121 C120 118.4(10)
C122 C121 C120 121.6(10)
C108 C107 C112 120.0
C108 C107 H10F 120.0
C112 C107 H10F 120.0
C109 C108 C107 120.0
C109 C108 H10D 120.0
C107 C108 H10D 120.0
C108 C109 C110 120.0
C108 C109 H10E 120.0
C110 C109 H10E 120.0
C111 C110 C109 120.0
C111 C110 C99 120.2(8)
C109 C110 C99 119.7(8)
C112 C111 C110 120.0
C112 C111 H111 120.0
C110 C111 H111 120.0
C111 C112 C107 120.0
C111 C112 H11G 120.0
C107 C112 H11G 120.0
C101 C100 C105 120.0
C101 C100 H10J 120.0
C105 C100 H10J 120.0
C102 C101 C100 120.0
C102 C101 H10K 120.0
C100 C101 H10K 120.0
C101 C102 C103 120.0
C101 C102 H10L 120.0
C103 C102 H10L 120.0
C102 C103 C104 120.0
C102 C103 H10M 120.0
C104 C103 H10M 120.0
C105 C104 C103 120.0
C105 C104 C106 117.8(6)
C103 C104 C106 122.0(6)
C104 C105 C100 120.0
C104 C105 H10N 120.0
C100 C105 H10N 120.0
N5 C137 C138 177(2)
N4 C135 C136 147.2(18)
C135 C136 H13D 109.5
C135 C136 H13E 109.5
H13D C136 H13E 109.5
C135 C136 H13F 109.5
H13D C136 H13F 109.5
H13E C136 H13F 109.5
C129 C128 H12D 109.5
C129 C128 H12E 109.5
H12D C128 H12E 109.5
C129 C128 H12F 109.5
H12D C128 H12F 109.5
H12E C128 H12F 109.5
C130 C129 C134 120.0
C130 C129 C128 119.9(8)
C134 C129 C128 120.1(8)
C131 C130 C129 120.0
C131 C130 H130 120.0
C129 C130 H130 120.0
C130 C131 C132 120.0
C130 C131 H131 120.0
C132 C131 H131 120.0
C133 C132 C131 120.0
C133 C132 H132 120.0
C131 C132 H132 120.0
C134 C133 C132 120.0
C134 C133 H133 120.0
C132 C133 H133 120.0
C133 C134 C129 120.0
C133 C134 H134 120.0
C129 C134 H134 120.0

loop_
_geom_bond_atom_site_label_1
_geom_bond_atom_site_label_2
_geom_bond_distance
Al1 O2 1.734(2)
Al1 O1 1.735(2)
Al1 O3 1.822(2)
Al1 O12 1.881(2)
Al1 N1 2.147(3)
Al2 O6 1.736(2)
Al2 O5 1.747(2)
Al2 O7 1.850(2)
Al2 O4 1.881(2)
Al2 N2 2.105(3)
Al3 O9 1.731(2)
Al3 O10 1.742(2)
Al3 O11 1.852(2)
Al3 O8 1.881(2)
Al3 N3 2.106(3)
N1 C31 1.472(4)
N1 C22 1.495(4)
N1 C7 1.498(4)
N2 C63 1.474(4)
N2 C39 1.493(4)
N2 C54 1.497(4)
N3 C95 1.485(4)
N3 C71 1.499(5)
N3 C86 1.506(5)
O1 C1 1.359(4)
O2 C16 1.349(4)
O3 C32 1.281(4)
O4 C32 1.234(4)
O5 C33 1.337(4)
O6 C48 1.338(4)
O7 C64 1.265(4)
O8 C64 1.244(4)
O9 C65 1.355(4)
O10 C80 1.343(4)
O11 C96 1.255(4)
O12 C96 1.243(4)
C1 C6 1.392(4)
C1 C2 1.415(5)
C2 C3 1.386(5)
C2 C8 1.548(5)
C3 C4 1.395(5)
C3 H3 0.9300
C4 C5 1.385(5)
C4 C12 1.549(5)
C5 C6 1.396(4)
C5 H5 0.9300
C6 C7 1.501(4)
C7 H7A 0.9700
C7 H7B 0.9700
C8 C9 1.525(7)
C8 C10 1.533(5)
C8 C11 1.545(6)
C9 H9A 0.9600
C9 H9B 0.9600
C9 H9C 0.9600
C10 H10A 0.9600
C10 H10B 0.9600
C10 H10C 0.9600
C11 H11A 0.9600
C11 H11B 0.9600
C11 H11C 0.9600
C12 C14 1.516(6)
C12 C13 1.527(6)
C12 C15 1.534(6)
C13 H13A 0.9600
C13 H13B 0.9600
C13 H13C 0.9600
C14 H14A 0.9600
C14 H14B 0.9600
C14 H14C 0.9600
C15 H15A 0.9600
C15 H15B 0.9600
C15 H15C 0.9600
C16 C17 1.403(5)
C16 C21 1.406(5)
C17 C18 1.387(5)
C17 C23 1.545(5)
C18 C19 1.385(6)
C18 H18 0.9300
C19 C20 1.398(5)
C19 C27 1.523(5)
C20 C21 1.383(5)
C20 H20 0.9300
C21 C22 1.505(5)
C22 H22A 0.9700
C22 H22B 0.9700
C23 C25 1.526(6)
C23 C26 1.540(5)
C23 C24 1.547(5)
C24 H24A 0.9600
C24 H24B 0.9600
C24 H24C 0.9600
C25 H25A 0.9600
C25 H25B 0.9600
C25 H25C 0.9600
C26 H26A 0.9600
C26 H26B 0.9600
C26 H26C 0.9600
C27 C30 1.448(9)
C27 C29 1.532(8)
C27 C28 1.562(9)
C28 H28A 0.9600
C28 H28B 0.9600
C28 H28C 0.9600
C29 H29A 0.9600
C29 H29B 0.9600
C29 H29C 0.9600
C30 H30A 0.9600
C30 H30B 0.9600
C30 H30C 0.9600
C31 C32 1.504(4)
C31 H31A 0.9700
C31 H31B 0.9700
C33 C38 1.399(4)
C33 C34 1.419(4)
C34 C35 1.383(5)
C34 C40 1.546(5)
C35 C36 1.407(5)
C35 H35 0.9300
C36 C37 1.391(5)
C36 C44 1.528(5)
C37 C38 1.384(5)
C37 H37 0.9300
C38 C39 1.511(4)
C39 H39A 0.9700
C39 H39B 0.9700
C40 C43 1.519(6)
C40 C41 1.527(7)
C40 C42 1.543(5)
C41 H41A 0.9600
C41 H41B 0.9600
C41 H41C 0.9600
C42 H42A 0.9600
C42 H42B 0.9600
C42 H42C 0.9600
C43 H43A 0.9600
C43 H43B 0.9600
C43 H43C 0.9600
C44 C47 1.532(6)
C44 C45 1.538(6)
C44 C46 1.543(5)
C45 H45A 0.9600
C45 H45B 0.9600
C45 H45C 0.9600
C46 H46A 0.9600
C46 H46B 0.9600
C46 H46C 0.9600
C47 H47A 0.9600
C47 H47B 0.9600
C47 H47C 0.9600
C48 C53 1.398(4)
C48 C49 1.416(4)
C49 C50 1.385(5)
C49 C55 1.541(4)
C50 C51 1.412(5)
C50 H50 0.9300
C51 C52 1.394(5)
C51 C59 1.535(4)
C52 C53 1.393(4)
C52 H52 0.9300
C53 C54 1.507(4)
C54 H54A 0.9700
C54 H54B 0.9700
C55 C57 1.526(5)
C55 C56 1.534(5)
C55 C58 1.544(5)
C56 H56A 0.9600
C56 H56B 0.9600
C56 H56C 0.9600
C57 H57A 0.9600
C57 H57B 0.9600
C57 H57C 0.9600
C58 H58A 0.9600
C58 H58B 0.9600
C58 H58C 0.9600
C59 C61 1.515(5)
C59 C62 1.522(6)
C59 C60 1.534(5)
C60 H60A 0.9600
C60 H60B 0.9600
C60 H60C 0.9600
C61 H61A 0.9600
C61 H61B 0.9600
C61 H61C 0.9600
C62 H62A 0.9600
C62 H62B 0.9600
C62 H62C 0.9600
C63 C64 1.508(4)
C63 H63A 0.9700
C63 H63B 0.9700
C65 C70 1.400(6)
C65 C66 1.403(5)
C66 C67 1.410(6)
C66 C72 1.536(6)
C67 C68 1.361(9)
C67 H67 0.9300
C68 C69 1.394(9)
C68 C76 1.539(6)
C69 C70 1.392(6)
C69 H69 0.9300
C70 C71 1.499(6)
C71 H71A 0.9700
C71 H71B 0.9700
C72 C74 1.528(6)
C72 C75 1.535(5)
C72 C73 1.542(6)
C73 H73A 0.9600
C73 H73B 0.9600
C73 H73C 0.9600
C74 H74A 0.9600
C74 H74B 0.9600
C74 H74C 0.9600
C75 H75A 0.9600
C75 H75B 0.9600
C75 H75C 0.9600
C76 C77 1.499(7)
C76 C78 1.507(12)
C76 C79 1.536(8)
C77 H77A 0.9600
C77 H77B 0.9600
C77 H77C 0.9600
C78 H78A 0.9600
C78 H78B 0.9600
C78 H78C 0.9600
C79 H79A 0.9600
C79 H79B 0.9600
C79 H79C 0.9600
C79 H79D 0.9600
C79 H79E 0.9600
C79 H79F 0.9600
C80 C85 1.390(5)
C80 C81 1.420(5)
C81 C82 1.398(5)
C81 C87 1.532(5)
C82 C83 1.391(6)
C82 H82 0.9300
C83 C84 1.391(6)
C83 C91 1.544(5)
C84 C85 1.393(5)
C84 H84 0.9300
C85 C86 1.508(5)
C86 H86A 0.9700
C86 H86B 0.9700
C87 C89 1.526(6)
C87 C90 1.536(5)
C87 C88 1.543(5)
C88 H88A 0.9600
C88 H88B 0.9600
C88 H88C 0.9600
C89 H89A 0.9600
C89 H89B 0.9600
C89 H89C 0.9600
C90 H90A 0.9600
C90 H90B 0.9600
C90 H90C 0.9600
C91 C93 1.503(7)
C91 C94 1.528(7)
C91 C92 1.533(7)
C92 H92A 0.9600
C92 H92B 0.9600
C92 H92C 0.9600
C93 H93A 0.9600
C93 H93B 0.9600
C93 H93C 0.9600
C94 H94A 0.9600
C94 H94B 0.9600
C94 H94C 0.9600
C95 C96 1.515(5)
C95 H95A 0.9700
C95 H95B 0.9700
C113 C114 1.463(14)
C113 H11D 0.9600
C113 H11E 0.9600
C113 H11F 0.9600
C114 C119 1.3900
C114 C115 1.3900
C119 C118 1.3900
C119 H119 0.9300
C118 C117 1.3900
C118 H118 0.9300
C117 C116 1.3900
C117 H117 0.9300
C116 C115 1.3900
C116 H116 0.9300
C115 H115 0.9300
C120 C121 1.496(16)
C120 H12A 0.9600
C120 H12B 0.9600
C120 H12C 0.9600
C122 C123 1.3900
C122 C121 1.3900
C122 H122 0.9300
C123 C124 1.3900
C123 H123 0.9300
C124 C125 1.3900
C124 H124 0.9300
C125 C126 1.3900
C125 H125 0.9300
C126 C121 1.3900
C126 H126 0.9300
C99 C110 1.557(17)
C99 H99A 0.9600
C99 H99B 0.9600
C99 H99C 0.9600
C107 C108 1.3900
C107 C112 1.3900
C107 H10F 0.9300
C108 C109 1.3900
C108 H10D 0.9300
C109 C110 1.3900
C109 H10E 0.9300
C110 C111 1.3900
C111 C112 1.3900
C111 H111 0.9300
C112 H11G 0.9300
C106 C104 1.628(11)
C106 H10G 0.9600
C106 H10H 0.9600
C106 H10I 0.9600
C100 C101 1.3900
C100 C105 1.3900
C100 H10J 0.9300
C101 C102 1.3900
C101 H10K 0.9300
C102 C103 1.3900
C102 H10L 0.9300
C103 C104 1.3900
C103 H10M 0.9300
C104 C105 1.3900
C105 H10N 0.9300
N5 C137 1.06(2)
C137 C138 1.473(19)
C138 H13G 0.9600
C138 H13H 0.9600
C138 H13I 0.9600
N4 C135 1.135(17)
C135 C136 1.444(15)
C136 H13D 0.9600
C136 H13E 0.9600
C136 H13F 0.9600
C128 C129 1.52(2)
C128 H12D 0.9600
C128 H12E 0.9600
C128 H12F 0.9600
C129 C130 1.3900
C129 C134 1.3900
C130 C131 1.3900
C130 H130 0.9300
C131 C132 1.3900
C131 H131 0.9300
C132 C133 1.3900
C132 H132 0.9300
C133 C134 1.3900
C133 H133 0.9300
C134 H134 0.9300

loop_
_geom_torsion_atom_site_label_1
_geom_torsion_atom_site_label_2
_geom_torsion_atom_site_label_3
_geom_torsion_atom_site_label_4
_geom_torsion
O2 Al1 N1 C31 -137.82(19)
O1 Al1 N1 C31 100.71(19)
O3 Al1 N1 C31 -19.16(18)
O12 Al1 N1 C31 -12.0(12)
O2 Al1 N1 C22 -21.3(2)
O1 Al1 N1 C22 -142.80(19)
O3 Al1 N1 C22 97.34(19)
O12 Al1 N1 C22 104.5(11)
O2 Al1 N1 C7 101.0(2)
O1 Al1 N1 C7 -20.5(2)
O3 Al1 N1 C7 -140.3(2)
O12 Al1 N1 C7 -133.1(11)
O6 Al2 N2 C63 -140.69(18)
O5 Al2 N2 C63 96.51(18)
O7 Al2 N2 C63 -21.93(18)
O4 Al2 N2 C63 -4.5(15)
O6 Al2 N2 C39 97.3(2)
O5 Al2 N2 C39 -25.5(2)
O7 Al2 N2 C39 -143.9(2)
O4 Al2 N2 C39 -126.5(14)
O6 Al2 N2 C54 -25.8(2)
O5 Al2 N2 C54 -148.62(19)
O7 Al2 N2 C54 92.93(19)
O4 Al2 N2 C54 110.4(14)
O9 Al3 N3 C95 96.4(3)
O10 Al3 N3 C95 -145.6(3)
O11 Al3 N3 C95 -22.5(2)
O8 Al3 N3 C95 -22.4(11)
O9 Al3 N3 C71 -25.3(2)
O10 Al3 N3 C71 92.8(2)
O11 Al3 N3 C71 -144.2(2)
O8 Al3 N3 C71 -144.1(9)
O9 Al3 N3 C86 -146.8(2)
O10 Al3 N3 C86 -28.7(2)
O11 Al3 N3 C86 94.3(2)
O8 Al3 N3 C86 94.4(10)
O2 Al1 O1 C1 -121.0(3)
O3 Al1 O1 C1 53.6(3)
O12 Al1 O1 C1 147.2(3)
N1 Al1 O1 C1 -27.5(3)
O1 Al1 O2 C16 62.3(3)
O3 Al1 O2 C16 -112.3(3)
O12 Al1 O2 C16 154.2(3)
N1 Al1 O2 C16 -30.4(3)
O2 Al1 O3 C32 96.1(2)
O1 Al1 O3 C32 -78.6(3)
O12 Al1 O3 C32 -171.4(2)
N1 Al1 O3 C32 7.9(2)
O6 Al2 O4 C32 125.3(3)
O5 Al2 O4 C32 -112.1(3)
O7 Al2 O4 C32 6.3(3)
N2 Al2 O4 C32 -11.0(16)
O6 Al2 O5 C33 -119.9(3)
O7 Al2 O5 C33 56.7(3)
O4 Al2 O5 C33 150.9(3)
N2 Al2 O5 C33 -25.0(3)
O5 Al2 O6 C48 76.6(3)
O7 Al2 O6 C48 -99.9(3)
O4 Al2 O6 C48 165.7(3)
N2 Al2 O6 C48 -17.1(3)
O6 Al2 O7 C64 101.1(2)
O5 Al2 O7 C64 -75.6(2)
O4 Al2 O7 C64 -167.2(2)
N2 Al2 O7 C64 11.5(2)
O9 Al3 O8 C64 -97.7(3)
O10 Al3 O8 C64 144.4(3)
O11 Al3 O8 C64 21.2(3)
N3 Al3 O8 C64 21.1(11)
O10 Al3 O9 C65 -111.7(3)
O11 Al3 O9 C65 63.5(3)
O8 Al3 O9 C65 156.3(3)
N3 Al3 O9 C65 -17.5(3)
O9 Al3 O10 C80 70.1(3)
O11 Al3 O10 C80 -104.9(3)
O8 Al3 O10 C80 162.5(3)
N3 Al3 O10 C80 -23.4(3)
O9 Al3 O11 C96 -71.2(3)
O10 Al3 O11 C96 103.7(2)
O8 Al3 O11 C96 -164.1(2)
N3 Al3 O11 C96 15.9(2)
O2 Al1 O12 C96 129.2(4)
O1 Al1 O12 C96 -109.4(4)
O3 Al1 O12 C96 10.4(4)
N1 Al1 O12 C96 3.3(14)
Al1 O1 C1 C6 39.7(4)
Al1 O1 C1 C2 -141.6(3)
O1 C1 C2 C3 177.0(3)
C6 C1 C2 C3 -4.3(5)
O1 C1 C2 C8 -0.5(5)
C6 C1 C2 C8 178.2(3)
C1 C2 C3 C4 0.8(5)
C8 C2 C3 C4 178.3(3)
C2 C3 C4 C5 2.3(5)
C2 C3 C4 C12 -176.5(3)
C3 C4 C5 C6 -2.0(5)
C12 C4 C5 C6 176.7(3)
O1 C1 C6 C5 -176.7(3)
C2 C1 C6 C5 4.6(5)
O1 C1 C6 C7 5.5(4)
C2 C1 C6 C7 -173.2(3)
C4 C5 C6 C1 -1.3(5)
C4 C5 C6 C7 176.5(3)
C31 N1 C7 C6 -61.6(3)
C22 N1 C7 C6 177.7(3)
Al1 N1 C7 C6 56.2(3)
C1 C6 C7 N1 -53.6(4)
C5 C6 C7 N1 128.6(3)
C3 C2 C8 C9 -107.4(4)
C1 C2 C8 C9 70.0(4)
C3 C2 C8 C10 131.0(4)
C1 C2 C8 C10 -51.7(5)
C3 C2 C8 C11 12.5(6)
C1 C2 C8 C11 -170.1(4)
C5 C4 C12 C14 6.6(5)
C3 C4 C12 C14 -174.7(4)
C5 C4 C12 C13 -113.6(4)
C3 C4 C12 C13 65.1(5)
C5 C4 C12 C15 126.9(4)
C3 C4 C12 C15 -54.3(5)
Al1 O2 C16 C17 -135.0(3)
Al1 O2 C16 C21 44.9(4)
O2 C16 C17 C18 178.3(3)
C21 C16 C17 C18 -1.5(5)
O2 C16 C17 C23 -2.4(5)
C21 C16 C17 C23 177.8(3)
C16 C17 C18 C19 0.7(6)
C23 C17 C18 C19 -178.5(4)
C17 C18 C19 C20 0.1(7)
C17 C18 C19 C27 -178.3(4)
C18 C19 C20 C21 -0.1(6)
C27 C19 C20 C21 178.3(4)
C19 C20 C21 C16 -0.7(5)
C19 C20 C21 C22 178.4(3)
O2 C16 C21 C20 -178.3(3)
C17 C16 C21 C20 1.5(5)
O2 C16 C21 C22 2.5(4)
C17 C16 C21 C22 -177.6(3)
C31 N1 C22 C21 174.5(2)
C7 N1 C22 C21 -63.2(3)
Al1 N1 C22 C21 60.0(3)
C20 C21 C22 N1 124.2(3)
C16 C21 C22 N1 -56.7(4)
C18 C17 C23 C25 124.9(4)
C16 C17 C23 C25 -54.4(4)
C18 C17 C23 C26 5.4(5)
C16 C17 C23 C26 -173.8(3)
C18 C17 C23 C24 -112.7(4)
C16 C17 C23 C24 68.0(4)
C18 C19 C27 C30 121.6(7)
C20 C19 C27 C30 -56.7(7)
C18 C19 C27 C29 -115.5(5)
C20 C19 C27 C29 66.2(6)
C18 C19 C27 C28 -3.6(8)
C20 C19 C27 C28 178.1(6)
C22 N1 C31 C32 -91.1(3)
C7 N1 C31 C32 147.1(2)
Al1 N1 C31 C32 25.5(3)
Al2 O4 C32 O3 -13.6(5)
Al2 O4 C32 C31 164.0(2)
Al1 O3 C32 O4 -176.4(2)
Al1 O3 C32 C31 6.0(4)
N1 C31 C32 O4 159.4(3)
N1 C31 C32 O3 -22.8(4)
Al2 O5 C33 C38 40.9(4)
Al2 O5 C33 C34 -140.1(3)
O5 C33 C34 C35 177.9(3)
C38 C33 C34 C35 -3.2(5)
O5 C33 C34 C40 -1.9(5)
C38 C33 C34 C40 177.1(3)
C33 C34 C35 C36 1.4(5)
C40 C34 C35 C36 -178.9(4)
C34 C35 C36 C37 0.6(5)
C34 C35 C36 C44 -179.8(3)
C35 C36 C37 C38 -0.9(5)
C44 C36 C37 C38 179.5(3)
C36 C37 C38 C33 -0.9(5)
C36 C37 C38 C39 179.1(3)
O5 C33 C38 C37 -178.0(3)
C34 C33 C38 C37 3.0(5)
O5 C33 C38 C39 2.0(4)
C34 C33 C38 C39 -177.0(3)
C63 N2 C39 C38 -57.5(3)
C54 N2 C39 C38 -177.4(2)
Al2 N2 C39 C38 60.7(3)
C37 C38 C39 N2 126.7(3)
C33 C38 C39 N2 -53.3(4)
C35 C34 C40 C43 121.7(4)
C33 C34 C40 C43 -58.6(5)
C35 C34 C40 C41 -117.0(4)
C33 C34 C40 C41 62.7(5)
C35 C34 C40 C42 3.1(6)
C33 C34 C40 C42 -177.2(4)
C37 C36 C44 C47 65.3(5)
C35 C36 C44 C47 -114.2(4)
C37 C36 C44 C45 -53.5(5)
C35 C36 C44 C45 127.0(4)
C37 C36 C44 C46 -172.1(4)
C35 C36 C44 C46 8.3(5)
Al2 O6 C48 C53 29.9(4)
Al2 O6 C48 C49 -151.4(2)
O6 C48 C49 C50 -177.0(3)
C53 C48 C49 C50 1.7(4)
O6 C48 C49 C55 2.4(4)
C53 C48 C49 C55 -178.9(3)
C48 C49 C50 C51 -1.2(5)
C55 C49 C50 C51 179.4(3)
C49 C50 C51 C52 -0.6(5)
C49 C50 C51 C59 179.2(3)
C50 C51 C52 C53 1.9(4)
C59 C51 C52 C53 -177.8(3)
C51 C52 C53 C48 -1.5(4)
C51 C52 C53 C54 170.5(3)
O6 C48 C53 C52 178.3(3)
C49 C48 C53 C52 -0.4(4)
O6 C48 C53 C54 6.3(4)
C49 C48 C53 C54 -172.4(3)
C63 N2 C54 C53 172.3(2)
C39 N2 C54 C53 -64.9(3)
Al2 N2 C54 C53 58.3(3)
C52 C53 C54 N2 134.8(3)
C48 C53 C54 N2 -53.1(4)
C50 C49 C55 C57 120.3(3)
C48 C49 C55 C57 -59.1(4)
C50 C49 C55 C56 -117.7(3)
C48 C49 C55 C56 63.0(4)
C50 C49 C55 C58 1.4(5)
C48 C49 C55 C58 -178.0(3)
C52 C51 C59 C61 -111.5(4)
C50 C51 C59 C61 68.7(4)
C52 C51 C59 C62 126.8(4)
C50 C51 C59 C62 -53.0(5)
C52 C51 C59 C60 8.2(5)
C50 C51 C59 C60 -171.5(3)
C39 N2 C63 C64 148.8(2)
C54 N2 C63 C64 -88.9(3)
Al2 N2 C63 C64 27.3(2)
Al3 O8 C64 O7 -22.2(5)
Al3 O8 C64 C63 156.0(2)
Al2 O7 C64 O8 -179.3(2)
Al2 O7 C64 C63 2.5(3)
N2 C63 C64 O8 159.8(2)
N2 C63 C64 O7 -21.9(3)
Al3 O9 C65 C70 29.2(5)
Al3 O9 C65 C66 -151.7(3)
O9 C65 C66 C67 178.9(3)
C70 C65 C66 C67 -2.0(5)
O9 C65 C66 C72 -1.6(5)
C70 C65 C66 C72 177.5(3)
C65 C66 C67 C68 0.3(6)
C72 C66 C67 C68 -179.2(4)
C66 C67 C68 C69 1.1(6)
C66 C67 C68 C76 -179.2(4)
C67 C68 C69 C70 -0.8(6)
C76 C68 C69 C70 179.5(4)
C68 C69 C70 C65 -0.9(6)
C68 C69 C70 C71 172.6(4)
O9 C65 C70 C69 -178.6(3)
C66 C65 C70 C69 2.3(5)
O9 C65 C70 C71 7.9(5)
C66 C65 C70 C71 -171.1(3)
C95 N3 C71 C70 -62.6(4)
C86 N3 C71 C70 176.3(3)
Al3 N3 C71 C70 56.4(3)
C69 C70 C71 N3 135.2(3)
C65 C70 C71 N3 -51.4(4)
C65 C66 C72 C74 62.4(4)
C67 C66 C72 C74 -118.2(4)
C65 C66 C72 C75 -178.7(3)
C67 C66 C72 C75 0.8(5)
C65 C66 C72 C73 -58.6(5)
C67 C66 C72 C73 120.8(4)
C67 C68 C76 C77 -117.1(6)
C69 C68 C76 C77 62.6(7)
C67 C68 C76 C78 3.5(8)
C69 C68 C76 C78 -176.8(6)
C67 C68 C76 C79 125.0(7)
C69 C68 C76 C79 -55.4(7)
Al3 O10 C80 C85 44.0(5)
Al3 O10 C80 C81 -136.2(3)
O10 C80 C81 C82 -176.7(3)
C85 C80 C81 C82 3.2(5)
O10 C80 C81 C87 3.9(5)
C85 C80 C81 C87 -176.3(3)
C80 C81 C82 C83 -1.4(5)
C87 C81 C82 C83 178.1(4)
C81 C82 C83 C84 -1.7(6)
C81 C82 C83 C91 179.8(4)
C82 C83 C84 C85 2.9(6)
C91 C83 C84 C85 -178.5(4)
O10 C80 C85 C84 177.9(3)
C81 C80 C85 C84 -2.0(6)
O10 C80 C85 C86 -3.3(5)
C81 C80 C85 C86 176.8(3)
C83 C84 C85 C80 -1.2(6)
C83 C84 C85 C86 -180.0(4)
C95 N3 C86 C85 179.2(3)
C71 N3 C86 C85 -58.7(4)
Al3 N3 C86 C85 64.2(3)
C80 C85 C86 N3 -53.3(5)
C84 C85 C86 N3 125.5(4)
C82 C81 C87 C89 119.2(4)
C80 C81 C87 C89 -61.4(4)
C82 C81 C87 C90 0.0(5)
C80 C81 C87 C90 179.4(3)
C82 C81 C87 C88 -118.7(4)
C80 C81 C87 C88 60.7(4)
C82 C83 C91 C93 114.9(5)
C84 C83 C91 C93 -63.5(5)
C82 C83 C91 C94 -4.8(6)
C84 C83 C91 C94 176.8(4)
C82 C83 C91 C92 -122.7(5)
C84 C83 C91 C92 58.8(6)
C71 N3 C95 C96 147.6(3)
C86 N3 C95 C96 -90.6(3)
Al3 N3 C95 C96 25.0(4)
Al1 O12 C96 O11 -25.6(6)
Al1 O12 C96 C95 152.3(3)
Al3 O11 C96 O12 173.3(3)
Al3 O11 C96 C95 -4.5(4)
N3 C95 C96 O12 166.1(3)
N3 C95 C96 O11 -15.9(5)
C115 C114 C119 C118 0.0
C113 C114 C119 C118 177.7(10)
C114 C119 C118 C117 0.0
C119 C118 C117 C116 0.0
C118 C117 C116 C115 0.0
C117 C116 C115 C114 0.0
C119 C114 C115 C116 0.0
C113 C114 C115 C116 -177.7(10)
C121 C122 C123 C124 0.0
C122 C123 C124 C125 0.0
C123 C124 C125 C126 0.0
C124 C125 C126 C121 0.0
C125 C126 C121 C122 0.0
C125 C126 C121 C120 179.0(9)
C123 C122 C121 C126 0.0
C123 C122 C121 C120 -178.9(9)
C112 C107 C108 C109 0.0
C107 C108 C109 C110 0.0
C108 C109 C110 C111 0.0
C108 C109 C110 C99 177.7(8)
C109 C110 C111 C112 0.0
C99 C110 C111 C112 -177.7(8)
C110 C111 C112 C107 0.0
C108 C107 C112 C111 0.0
C105 C100 C101 C102 0.0
C100 C101 C102 C103 0.0
C101 C102 C103 C104 0.0
C102 C103 C104 C105 0.0
C102 C103 C104 C106 175.2(7)
C103 C104 C105 C100 0.0
C106 C104 C105 C100 -175.4(7)
C101 C100 C105 C104 0.0
C134 C129 C130 C131 0.0
C128 C129 C130 C131 -179.2(8)
C129 C130 C131 C132 0.0
C130 C131 C132 C133 0.0
C131 C132 C133 C134 0.0
C132 C133 C134 C129 0.0
C130 C129 C134 C133 0.0
C128 C129 C134 C133 179.2(8)
